data_4333511
loop_
_publ_author_name
'Che, Yuliang'
'Yang, Hua'
'Wang, Zhimin'
'Jin, Hongxiao'
'Liu, Ziyang'
'Lu, Chunxin'
'Zuo, Tianming'
'Dorn, Harry C.'
'Beavers, Christine M.'
'Olmstead, Marilyn M.'
'Balch, Alan L.'

_publ_section_title
;
 Isolation and Structural Characterization of Two Very Large, and Largely
 Empty, Endohedral Fullerenes: Tm@C3v-C94and Ca@C3v-C94
;
_journal_issue 13
_journal_name_full 'Inorganic Chemistry'
_journal_page_first 6004
_journal_page_last 6010
_journal_paper_doi 10.1021/ic900322d
_journal_volume 48
_journal_year 2009
_chemical_formula_moiety 'C94 Tm, 2(C36 H44 N4 Ni), 2.5(C6 H6)'
_chemical_formula_sum 'C181 H103 N8 Ni2 Tm'
_chemical_formula_weight 2676.01
_chemical_name_systematic
; 
 ? 
;
_space_group_IT_number 88
_symmetry_cell_setting tetragonal
_symmetry_space_group_name_Hall '-I 4ad'
_symmetry_space_group_name_H-M 'I 41/a :2'
_atom_sites_solution_hydrogens geom
_atom_sites_solution_primary direct
_atom_sites_solution_secondary difmap
_audit_creation_method SHELXL-97
_cell_angle_alpha 90.00
_cell_angle_beta 90.00
_cell_angle_gamma 90.00
_cell_formula_units_Z 16
_cell_length_a 25.672(4)
_cell_length_b 25.672(4)
_cell_length_c 69.62(2)
_cell_measurement_reflns_used 9954
_cell_measurement_temperature 90(2)
_cell_measurement_theta_max 25.3
_cell_measurement_theta_min 2.8
_cell_volume 45883(17)
_computing_cell_refinement 'SAINT 7.16 (Bruker, 2005)'
_computing_data_collection 'Apex2 (Bruker, 2005)'
_computing_data_reduction SAINT
_computing_molecular_graphics 'SHELXTL 5.1, XP (Sheldrick, 1994)'
_computing_publication_material SHELXL-97
_computing_structure_refinement 'SHELXL-97 (Sheldrick, 1997)'
_computing_structure_solution 'SHELXS-97 (Sheldrick, 1990)'
_diffrn_ambient_temperature 90(2)
_diffrn_detector_area_resol_mean 8.3
_diffrn_measured_fraction_theta_full 0.996
_diffrn_measured_fraction_theta_max 0.996
_diffrn_measurement_device_type 'Bruker Apex2'
_diffrn_measurement_method '\w  and  \f'
_diffrn_radiation_monochromator silicon(111)
_diffrn_radiation_type synchrotron
_diffrn_radiation_wavelength 0.77490
_diffrn_reflns_av_R_equivalents 0.0944
_diffrn_reflns_av_sigmaI/netI 0.0444
_diffrn_reflns_limit_h_max 25
_diffrn_reflns_limit_h_min -25
_diffrn_reflns_limit_k_max 25
_diffrn_reflns_limit_k_min -25
_diffrn_reflns_limit_l_max 69
_diffrn_reflns_limit_l_min -69
_diffrn_reflns_number 125844
_diffrn_reflns_theta_full 22.79
_diffrn_reflns_theta_max 22.79
_diffrn_reflns_theta_min 1.91
_exptl_absorpt_coefficient_mu 1.450
_exptl_absorpt_correction_T_max 0.9716
_exptl_absorpt_correction_T_min 0.8452
_exptl_absorpt_correction_type multi-scan
_exptl_absorpt_process_details 'SADABS-2007/4 (Shedrick, 2007)'
_exptl_crystal_colour black
_exptl_crystal_density_diffrn 1.550
_exptl_crystal_density_method 'not measured'
_exptl_crystal_description needle
_exptl_crystal_F_000 21896
_exptl_crystal_size_max 0.12
_exptl_crystal_size_mid 0.03
_exptl_crystal_size_min 0.02
_refine_diff_density_max 1.459
_refine_diff_density_min -0.667
_refine_diff_density_rms 0.118
_refine_ls_extinction_method none
_refine_ls_goodness_of_fit_ref 1.035
_refine_ls_hydrogen_treatment constr
_refine_ls_matrix_type full
_refine_ls_number_parameters 1246
_refine_ls_number_reflns 11978
_refine_ls_number_restraints 1959
_refine_ls_restrained_S_all 0.971
_refine_ls_R_factor_all 0.1110
_refine_ls_R_factor_gt 0.0934
_refine_ls_shift/su_max 0.003
_refine_ls_shift/su_mean 0.000
_refine_ls_structure_factor_coef Fsqd
_refine_ls_weighting_details 'calc w=1/[\s^2^(Fo^2^)+(0.1338P)^2^+756.2352P] where P=(Fo^2^+2Fc^2^)/3'
_refine_ls_weighting_scheme calc
_refine_ls_wR_factor_gt 0.2360
_refine_ls_wR_factor_ref 0.2539
_reflns_number_gt 10015
_reflns_number_total 11978
_reflns_threshold_expression I>2\s(I)
_cod_data_source_file ic900322dsup1.cif
_cod_data_source_block cb67x
_cod_original_cell_volume 45884(17)
_cod_original_sg_symbol_H-M 'I 41/a'
_cod_database_code 4333511

loop_
_symmetry_equiv_pos_as_xyz
'x, y, z'
'-x, -y+1/2, z'
'-y+3/4, x+1/4, z+1/4'
'y+1/4, -x+1/4, z+1/4'
'x+1/2, y+1/2, z+1/2'
'-x+1/2, -y+1, z+1/2'
'-y+5/4, x+3/4, z+3/4'
'y+3/4, -x+3/4, z+3/4'
'-x, -y, -z'
'x, y-1/2, -z'
'y-3/4, -x-1/4, -z-1/4'
'-y-1/4, x-1/4, -z-1/4'
'-x+1/2, -y+1/2, -z+1/2'
'x+1/2, y, -z+1/2'
'y-1/4, -x+1/4, -z+1/4'
'-y+1/4, x+1/4, -z+1/4'

loop_
_atom_site_label
_atom_site_type_symbol
_atom_site_fract_x
_atom_site_fract_y
_atom_site_fract_z
_atom_site_U_iso_or_equiv
_atom_site_adp_type
_atom_site_occupancy
_atom_site_symmetry_multiplicity
_atom_site_calc_flag
_atom_site_refinement_flags
_atom_site_disorder_assembly
_atom_site_disorder_group
Tm1 Tm 0.82928(8) 0.46568(13) 0.95191(4) 0.0618(8) Uani 0.40 1 d P . .
Tm2 Tm 0.78266(18) 0.42697(14) 0.95604(6) 0.0958(12) Uani 0.26 1 d P A .
Tm3 Tm 0.80002(19) 0.43576(18) 0.93157(7) 0.1117(18) Uani 0.21 1 d P A .
Tm4 Tm 0.8158(15) 0.4933(16) 0.9620(5) 0.096(10) Uiso 0.03 1 d P A .
Tm5 Tm 0.6708(13) 0.5503(14) 0.9296(5) 0.056(9) Uiso 0.02 1 d P . .
Tm6 Tm 0.6716(11) 0.5234(11) 0.9210(4) 0.074(7) Uiso 0.03 1 d P A .
Tm7 Tm 0.8164(8) 0.4469(7) 0.9505(2) 0.026(5) Uiso 0.05 1 d P A .
Ni1 Ni 0.74971(5) 0.49949(5) 1.043478(15) 0.0167(3) Uani 1 1 d . . .
Ni2 Ni 0.71299(5) 0.53745(5) 0.840165(15) 0.0184(3) Uani 1 1 d . . .
N1 N 0.6956(3) 0.4456(4) 1.04068(10) 0.0200(18) Uani 1 1 d . . .
N2 N 0.6967(4) 0.5545(3) 1.04470(10) 0.0210(19) Uani 1 1 d . . .
N3 N 0.8035(3) 0.5539(4) 1.04378(10) 0.0184(18) Uani 1 1 d . . .
N4 N 0.8027(4) 0.4448(3) 1.04321(10) 0.0220(19) Uani 1 1 d . . .
N5 N 0.6596(3) 0.4835(3) 0.84213(11) 0.020(2) Uani 1 1 d . . .
N6 N 0.6589(3) 0.5913(3) 0.84011(10) 0.0198(17) Uani 1 1 d . . .
N7 N 0.7678(3) 0.5918(3) 0.84113(11) 0.016(2) Uani 1 1 d . . .
N8 N 0.7689(3) 0.4823(3) 0.83896(10) 0.0234(19) Uani 1 1 d . . .
C1_1 C 0.7578(7) 0.6575(9) 0.9765(3) 0.037(10) Uiso 0.50 1 d PD A 2
C2_1 C 0.7308(8) 0.6297(12) 0.9887(5) 0.092(15) Uiso 0.50 1 d PD A 2
C3_1 C 0.6752(8) 0.6258(8) 0.9856(3) 0.040(7) Uiso 0.50 1 d PD A 2
C4_1 C 0.6691(7) 0.6542(8) 0.9690(3) 0.034(6) Uiso 0.50 1 d PD A 2
C5_1 C 0.7164(8) 0.6762(11) 0.9642(3) 0.054(14) Uiso 0.50 1 d PD A 2
C6_1 C 0.7267(6) 0.6872(8) 0.9453(2) 0.031(6) Uiso 0.50 1 d PD A 2
C7_1 C 0.7838(6) 0.6757(7) 0.9385(2) 0.020(5) Uiso 0.50 1 d PD A 2
C8_1 C 0.8252(7) 0.6552(9) 0.9491(2) 0.044(7) Uiso 0.50 1 d PD A 2
C9_1 C 0.8083(7) 0.6515(9) 0.9699(3) 0.032(7) Uiso 0.50 1 d PD A 2
C10_1 C 0.8355(8) 0.6154(8) 0.9797(3) 0.041(7) Uiso 0.50 1 d PD A 2
C11_1 C 0.8072(6) 0.5864(7) 0.9934(3) 0.022(5) Uiso 0.50 1 d PD A 2
C12_1 C 0.7554(7) 0.5869(8) 0.9969(4) 0.053(9) Uiso 0.50 1 d PD A 2
C13_1 C 0.7342(6) 0.5327(7) 1.0013(4) 0.044(8) Uiso 0.50 1 d PD A 2
C14_1 C 0.6801(6) 0.5297(7) 0.9988(3) 0.047(7) Uiso 0.50 1 d PD A 2
C15_1 C 0.6521(5) 0.5789(5) 0.9901(2) 0.016(4) Uiso 0.50 1 d PD A 2
C16_1 C 0.6115(6) 0.5632(7) 0.9790(2) 0.017(5) Uiso 0.50 1 d PD A 2
C17_1 C 0.5985(7) 0.5909(5) 0.9605(3) 0.021(5) Uiso 0.50 1 d PD A 2
C18_1 C 0.6312(6) 0.6337(6) 0.9543(2) 0.032(5) Uiso 0.50 1 d PD A 2
C19_1 C 0.6417(7) 0.6453(8) 0.93439(19) 0.033(6) Uiso 0.50 1 d PD A 2
C20_1 C 0.6918(7) 0.6748(9) 0.9315(2) 0.032(6) Uiso 0.50 1 d PD A 2
C21_1 C 0.7163(6) 0.6651(8) 0.9145(2) 0.033(6) Uiso 0.50 1 d PD A 2
C22_1 C 0.7766(6) 0.6667(9) 0.9187(3) 0.030 Uiso 0.50 1 d PD A 2
C23_1 C 0.8081(6) 0.6315(6) 0.9085(2) 0.015(5) Uiso 0.50 1 d PD A 2
C24_1 C 0.8526(6) 0.6096(6) 0.91903(19) 0.016(4) Uiso 0.50 1 d PD A 2
C25_1 C 0.8611(7) 0.6209(7) 0.93870(19) 0.022(5) Uiso 0.50 1 d PD A 2
C26_1 C 0.8903(8) 0.5871(7) 0.9519(2) 0.030(6) Uiso 0.50 1 d PD A 2
C27_1 C 0.8818(7) 0.5817(6) 0.9720(2) 0.012(5) Uiso 0.50 1 d PD A 2
C28_1 C 0.8831(7) 0.5337(6) 0.9828(2) 0.035(6) Uiso 0.50 1 d PD A 2
C29_1 C 0.8378(8) 0.5336(7) 0.9951(4) 0.065(11) Uiso 0.50 1 d PD A 2
C30_1 C 0.8177(7) 0.4820(6) 0.9978(3) 0.039(7) Uiso 0.50 1 d PD A 2
C31_1 C 0.7609(7) 0.4823(7) 1.0007(4) 0.046(7) Uiso 0.50 1 d PD A 2
C32_1 C 0.7318(7) 0.4367(8) 0.9957(5) 0.076(10) Uiso 0.50 1 d PD A 2
C33_1 C 0.6759(7) 0.4407(7) 0.9915(3) 0.043(7) Uiso 0.50 1 d PD A 2
C34_1 C 0.6488(7) 0.4881(7) 0.9928(3) 0.033(6) Uiso 0.50 1 d PD A 2
C35_1 C 0.6025(7) 0.5110(7) 0.9807(3) 0.033(6) Uiso 0.50 1 d PD A 2
C36_1 C 0.5827(11) 0.4786(8) 0.9667(3) 0.079(13) Uiso 0.50 1 d PD A 2
C37_1 C 0.5693(9) 0.5042(8) 0.9499(2) 0.030 Uiso 0.50 1 d PD A 2
C38_1 C 0.5797(9) 0.5601(9) 0.94449(19) 0.036(7) Uiso 0.50 1 d PD A 2
C39_1 C 0.5905(8) 0.5688(6) 0.9244(2) 0.042(6) Uiso 0.50 1 d PD A 2
C40_1 C 0.6235(7) 0.6125(6) 0.9190(3) 0.029(6) Uiso 0.50 1 d PD A 2
C41_1 C 0.6542(12) 0.6073(10) 0.9006(4) 0.17(3) Uiso 0.50 1 d PD A 2
C42_1 C 0.7001(7) 0.6352(8) 0.8990(3) 0.039(6) Uiso 0.50 1 d PD A 2
C43_1 C 0.7310(7) 0.6005(8) 0.8874(4) 0.066(9) Uiso 0.50 1 d PD A 2
C44_1 C 0.7836(8) 0.6023(7) 0.8920(3) 0.027(6) Uiso 0.50 1 d PD A 2
C45_1 C 0.8051(7) 0.5560(7) 0.8872(3) 0.040(6) Uiso 0.50 1 d PD A 2
C46_1 C 0.8559(9) 0.5343(7) 0.8970(3) 0.054(8) Uiso 0.50 1 d PD A 2
C47_1 C 0.8803(9) 0.5629(7) 0.9122(3) 0.028(10) Uiso 0.50 1 d PD A 2
C48_1 C 0.9080(8) 0.5269(6) 0.9237(2) 0.030(6) Uiso 0.50 1 d PD A 2
C49_1 C 0.9156(8) 0.5427(6) 0.9446(2) 0.030(5) Uiso 0.50 1 d PD A 2
C50_1 C 0.9229(11) 0.4993(7) 0.9551(2) 0.045(15) Uiso 0.50 1 d PD A 2
C51_1 C 0.9073(8) 0.4888(6) 0.9739(2) 0.043(6) Uiso 0.50 1 d PD A 2
C52_1 C 0.8858(6) 0.4410(5) 0.9791(2) 0.011(4) Uiso 0.50 1 d PD A 2
C53_1 C 0.8432(7) 0.4372(7) 0.9905(3) 0.037(6) Uiso 0.50 1 d PD A 2
C54_1 C 0.8103(7) 0.3900(9) 0.9850(4) 0.060(8) Uiso 0.50 1 d PD A 2
C55_1 C 0.7554(7) 0.3903(8) 0.9871(3) 0.049(7) Uiso 0.50 1 d PD A 2
C56_1 C 0.7296(6) 0.3571(7) 0.9734(2) 0.029(6) Uiso 0.50 1 d PD A 2
C57_1 C 0.6714(6) 0.3709(6) 0.9681(2) 0.014(5) Uiso 0.50 1 d PD A 2
C58_1 C 0.6449(6) 0.4101(7) 0.9768(3) 0.032(6) Uiso 0.50 1 d PD A 2
C59_1 C 0.6052(6) 0.4271(6) 0.9648(2) 0.021(5) Uiso 0.50 1 d PD A 2
C60_1 C 0.5976(8) 0.4203(7) 0.9464(2) 0.023(5) Uiso 0.50 1 d PD A 2
C61_1 C 0.5740(8) 0.4643(6) 0.9366(2) 0.026(5) Uiso 0.50 1 d PD A 2
C62_1 C 0.5877(7) 0.4719(7) 0.9177(2) 0.024(6) Uiso 0.50 1 d PD A 2
C63_1 C 0.5910(7) 0.5218(6) 0.9114(2) 0.024(5) Uiso 0.50 1 d PD A 2
C64_1 C 0.6234(8) 0.5148(6) 0.8961(3) 0.051(8) Uiso 0.50 1 d PD A 2
C65_1 C 0.6493(6) 0.5601(6) 0.8912(3) 0.022(5) Uiso 0.50 1 d PD A 2
C66_1 C 0.7010(7) 0.5612(6) 0.8830(3) 0.029(5) Uiso 0.50 1 d PD A 2
C67_1 C 0.7229(7) 0.5123(7) 0.8813(4) 0.049(9) Uiso 0.50 1 d PD A 2
C68_1 C 0.7753(7) 0.5128(7) 0.8810(4) 0.059(8) Uiso 0.50 1 d PD A 2
C69_1 C 0.8092(6) 0.4644(7) 0.8868(3) 0.037(6) Uiso 0.50 1 d PD A 2
C70_1 C 0.8589(7) 0.4780(6) 0.8951(3) 0.034(6) Uiso 0.50 1 d PD A 2
C71_1 C 0.8870(7) 0.4472(6) 0.9093(3) 0.031(6) Uiso 0.50 1 d PD A 2
C72_1 C 0.9146(8) 0.4748(7) 0.9231(2) 0.049(18) Uiso 0.50 1 d PD A 2
C73_1 C 0.9223(7) 0.4517(7) 0.9427(2) 0.017(5) Uiso 0.50 1 d PD A 2
C74_1 C 0.9019(8) 0.4035(6) 0.9467(3) 0.058(8) Uiso 0.50 1 d PD A 2
C75_1 C 0.8839(11) 0.3971(10) 0.9650(4) 0.105(19) Uiso 0.50 1 d PD A 2
C76_1 C 0.8369(8) 0.3661(9) 0.9708(3) 0.050(7) Uiso 0.50 1 d PD A 2
C77_1 C 0.8119(7) 0.3416(9) 0.9555(2) 0.051(7) Uiso 0.50 1 d PD A 2
C78_1 C 0.7552(8) 0.3358(9) 0.9565(2) 0.037(9) Uiso 0.50 1 d PD A 2
C79_1 C 0.7188(6) 0.3377(8) 0.9404(2) 0.027(5) Uiso 0.50 1 d PD A 2
C80_1 C 0.6651(7) 0.3584(8) 0.9483(2) 0.037(6) Uiso 0.50 1 d PD A 2
C81_1 C 0.6312(12) 0.3858(12) 0.9373(3) 0.092(17) Uiso 0.50 1 d PD A 2
C82_1 C 0.6510(8) 0.3955(9) 0.9171(3) 0.036(9) Uiso 0.50 1 d PD A 2
C83_1 C 0.6279(8) 0.4364(7) 0.9069(3) 0.037(7) Uiso 0.50 1 d PD A 2
C84_1 C 0.6558(7) 0.4637(7) 0.8927(3) 0.038(7) Uiso 0.50 1 d PD A 2
C85_1 C 0.7086(8) 0.4579(9) 0.8882(5) 0.079(10) Uiso 0.50 1 d PD A 2
C86_1 C 0.7293(8) 0.4097(9) 0.8965(4) 0.062(13) Uiso 0.50 1 d PD A 2
C87_1 C 0.7854(7) 0.4173(8) 0.8936(3) 0.054(9) Uiso 0.50 1 d PD A 2
C88_1 C 0.8192(7) 0.3869(8) 0.9052(3) 0.047(7) Uiso 0.50 1 d PD A 2
C89_1 C 0.8666(7) 0.3979(7) 0.9129(3) 0.040(7) Uiso 0.50 1 d PD A 2
C90_1 C 0.8756(8) 0.3766(9) 0.9326(3) 0.038(9) Uiso 0.50 1 d PD A 2
C91_1 C 0.8264(8) 0.3464(9) 0.9362(2) 0.060(8) Uiso 0.50 1 d PD A 2
C92_1 C 0.7954(6) 0.3514(8) 0.9207(2) 0.041(7) Uiso 0.50 1 d PD A 2
C93_1 C 0.7403(7) 0.3499(9) 0.9219(2) 0.040(7) Uiso 0.50 1 d PD A 2
C94_1 C 0.7022(7) 0.3785(8) 0.9101(3) 0.033(7) Uiso 0.50 1 d PD A 2
C1_2 C 0.7677(7) 0.5767(9) 0.9996(4) 0.034(9) Uiso 0.40 1 d PD A 3
C2_2 C 0.7290(10) 0.5456(9) 1.0037(7) 0.15(3) Uiso 0.40 1 d PD A 3
C3_2 C 0.6763(10) 0.5598(11) 0.9987(5) 0.097(15) Uiso 0.40 1 d PD A 3
C4_2 C 0.6835(10) 0.6076(13) 0.9901(5) 0.091(16) Uiso 0.40 1 d PD A 3
C5_2 C 0.7359(9) 0.6182(12) 0.9919(5) 0.065(14) Uiso 0.40 1 d PD A 3
C6_2 C 0.7562(10) 0.6548(13) 0.9795(4) 0.14(4) Uiso 0.40 1 d PD A 3
C7_2 C 0.8132(10) 0.6396(12) 0.9736(3) 0.059(13) Uiso 0.40 1 d PD A 3
C8_2 C 0.8466(9) 0.5992(9) 0.9794(3) 0.043(9) Uiso 0.40 1 d PD A 3
C9_2 C 0.8200(8) 0.5688(8) 0.9954(4) 0.045(8) Uiso 0.40 1 d PD A 3
C10_2 C 0.8383(8) 0.5194(8) 0.9961(4) 0.035(10) Uiso 0.40 1 d PD A 3
C11_2 C 0.7968(7) 0.4855(7) 1.0008(3) 0.020(6) Uiso 0.40 1 d PD A 3
C12_2 C 0.7450(7) 0.4949(9) 1.0005(4) 0.035(7) Uiso 0.40 1 d PD A 3
C13_2 C 0.7117(8) 0.4482(9) 0.9950(5) 0.077(12) Uiso 0.40 1 d PD A 3
C14_2 C 0.6602(9) 0.4616(9) 0.9904(4) 0.059(10) Uiso 0.40 1 d PD A 3
C15_2 C 0.6443(10) 0.5205(8) 0.9923(4) 0.077(13) Uiso 0.40 1 d PD A 3
C16_2 C 0.6068(11) 0.5351(11) 0.9796(4) 0.077(12) Uiso 0.40 1 d PD A 3
C17_2 C 0.6066(9) 0.5876(9) 0.9700(4) 0.041(9) Uiso 0.40 1 d PD A 3
C18_2 C 0.6465(8) 0.6254(9) 0.9746(3) 0.065(11) Uiso 0.40 1 d PD A 3
C19_2 C 0.6689(10) 0.6598(11) 0.9604(3) 0.071(13) Uiso 0.40 1 d PD A 3
C20_2 C 0.7246(9) 0.6729(16) 0.9654(3) 0.09(3) Uiso 0.40 1 d PD A 3
C21_2 C 0.7552(8) 0.6814(10) 0.9498(3) 0.035(7) Uiso 0.40 1 d PD A 3
C22_2 C 0.8109(9) 0.6600(12) 0.9549(3) 0.059(11) Uiso 0.40 1 d PD A 3
C23_2 C 0.8431(10) 0.6399(11) 0.9404(3) 0.066(11) Uiso 0.40 1 d PD A 3
C24_2 C 0.8789(13) 0.5982(11) 0.9460(3) 0.067(12) Uiso 0.40 1 d PD A 3
C25_2 C 0.8817(13) 0.5771(10) 0.9649(3) 0.081(15) Uiso 0.40 1 d PD A 3
C26_2 C 0.9000(10) 0.5239(7) 0.9693(3) 0.043(8) Uiso 0.40 1 d PD A 3
C27_2 C 0.8819(8) 0.4906(6) 0.9844(3) 0.039(8) Uiso 0.40 1 d PD A 3
C28_2 C 0.8661(9) 0.4364(8) 0.9843(4) 0.057(10) Uiso 0.40 1 d PD A 3
C29_2 C 0.8156(9) 0.4307(8) 0.9935(4) 0.081(12) Uiso 0.40 1 d PD A 3
C30_2 C 0.7840(10) 0.3922(14) 0.9842(6) 0.15(2) Uiso 0.40 1 d PD A 3
C31_2 C 0.7273(10) 0.3980(12) 0.9867(6) 0.16(3) Uiso 0.40 1 d PD A 3
C32_2 C 0.6922(10) 0.3745(12) 0.9734(4) 0.078(13) Uiso 0.40 1 d PD A 3
C33_2 C 0.6430(15) 0.4001(15) 0.9681(5) 0.18(3) Uiso 0.40 1 d PD A 3
C34_2 C 0.6224(10) 0.4445(9) 0.9772(4) 0.066(11) Uiso 0.40 1 d PD A 3
C35_2 C 0.5876(9) 0.4919(9) 0.9709(3) 0.023(7) Uiso 0.40 1 d PD A 3
C36_2 C 0.5700(14) 0.4905(8) 0.9522(3) 0.067(13) Uiso 0.40 1 d PD A 3
C37_2 C 0.5703(9) 0.5381(9) 0.9429(2) 0.020(7) Uiso 0.40 1 d PD A 3
C38_2 C 0.5897(10) 0.5900(9) 0.9501(3) 0.058(10) Uiso 0.40 1 d PD A 3
C39_2 C 0.6112(8) 0.6226(8) 0.9351(2) 0.038(8) Uiso 0.40 1 d PD A 3
C40_2 C 0.6535(9) 0.6570(11) 0.9404(3) 0.072(13) Uiso 0.40 1 d PD A 3
C41_2 C 0.6914(9) 0.6710(12) 0.9247(3) 0.047(10) Uiso 0.40 1 d PD A 3
C42_2 C 0.7414(9) 0.6820(14) 0.9306(3) 0.114(18) Uiso 0.40 1 d PD A 3
C43_2 C 0.7715(9) 0.6623(14) 0.9146(4) 0.052(11) Uiso 0.40 1 d PD A 3
C44_2 C 0.8205(12) 0.6460(14) 0.9203(3) 0.13(2) Uiso 0.40 1 d PD A 3
C45_2 C 0.8361(11) 0.6100(11) 0.9074(4) 0.078(13) Uiso 0.40 1 d PD A 3
C46_2 C 0.8765(19) 0.5665(14) 0.9128(5) 0.14(4) Uiso 0.40 1 d PD A 3
C47_2 C 0.9006(12) 0.5630(9) 0.9314(3) 0.080(13) Uiso 0.40 1 d PD A 3
C48_2 C 0.9176(14) 0.5113(9) 0.9340(3) 0.104(16) Uiso 0.40 1 d PD A 3
C49_2 C 0.9191(15) 0.4909(8) 0.9546(3) 0.06(2) Uiso 0.40 1 d PD A 3
C50_2 C 0.9106(11) 0.4389(9) 0.9548(3) 0.056(10) Uiso 0.40 1 d PD A 3
C51_2 C 0.8853(9) 0.4068(8) 0.9680(3) 0.039(11) Uiso 0.40 1 d PD A 3
C52_2 C 0.8518(8) 0.3668(8) 0.9622(3) 0.038(8) Uiso 0.40 1 d PD A 3
C53_2 C 0.8049(8) 0.3578(11) 0.9703(3) 0.105(17) Uiso 0.40 1 d PD A 3
C54_2 C 0.7668(9) 0.3347(14) 0.9557(3) 0.11(3) Uiso 0.40 1 d PD A 3
C55_2 C 0.7130(10) 0.3464(17) 0.9565(3) 0.16(3) Uiso 0.40 1 d PD A 3
C56_2 C 0.6889(8) 0.3459(11) 0.9379(3) 0.065(11) Uiso 0.40 1 d PD A 3
C57_2 C 0.6382(9) 0.3790(10) 0.9348(3) 0.028(10) Uiso 0.40 1 d PD A 3
C58_2 C 0.6132(12) 0.4039(11) 0.9493(3) 0.092(16) Uiso 0.40 1 d PD A 3
C59_2 C 0.5837(10) 0.4441(8) 0.9415(3) 0.030(7) Uiso 0.40 1 d PD A 3
C60_2 C 0.5827(13) 0.4663(10) 0.9245(3) 0.072(13) Uiso 0.40 1 d PD A 3
C61_2 C 0.5731(14) 0.5220(9) 0.9240(3) 0.116(18) Uiso 0.40 1 d PD A 3
C62_2 C 0.5947(9) 0.5523(9) 0.9098(3) 0.068(11) Uiso 0.40 1 d PD A 3
C63_2 C 0.6110(10) 0.6005(11) 0.9151(3) 0.11(2) Uiso 0.40 1 d PD A 3
C64_2 C 0.6481(8) 0.6095(7) 0.9016(3) 0.018(8) Uiso 0.40 1 d PD A 3
C65_2 C 0.6829(8) 0.6475(8) 0.9071(3) 0.056(10) Uiso 0.40 1 d PD A 3
C66_2 C 0.7374(8) 0.6475(10) 0.9018(4) 0.15(2) Uiso 0.40 1 d PD A 3
C67_2 C 0.7508(8) 0.6042(8) 0.8910(4) 0.044(9) Uiso 0.40 1 d PD A 3
C68_2 C 0.8017(9) 0.5919(9) 0.8929(5) 0.067(12) Uiso 0.40 1 d PD A 3
C69_2 C 0.8248(7) 0.5363(7) 0.8888(3) 0.014(5) Uiso 0.40 1 d PD A 3
C70_2 C 0.8727(10) 0.5247(9) 0.8990(4) 0.091(16) Uiso 0.40 1 d PD A 3
C71_2 C 0.8871(10) 0.4727(9) 0.9054(4) 0.107(17) Uiso 0.40 1 d PD A 3
C72_2 C 0.9123(11) 0.4683(9) 0.9230(3) 0.11(4) Uiso 0.40 1 d PD A 3
C73_2 C 0.9055(10) 0.4199(9) 0.9346(3) 0.064(11) Uiso 0.40 1 d PD A 3
C74_2 C 0.8754(8) 0.3799(8) 0.9278(3) 0.025(10) Uiso 0.40 1 d PD A 3
C75_2 C 0.8491(10) 0.3521(13) 0.9415(3) 0.079(13) Uiso 0.40 1 d PD A 3
C76_2 C 0.7950(9) 0.3313(11) 0.9393(3) 0.073(12) Uiso 0.40 1 d PD A 3
C77_2 C 0.7740(8) 0.3382(8) 0.9211(2) 0.028(7) Uiso 0.40 1 d PD A 3
C78_2 C 0.7181(9) 0.3482(13) 0.9201(3) 0.076(13) Uiso 0.40 1 d PD A 3
C79_2 C 0.6908(10) 0.3821(12) 0.9069(4) 0.09(2) Uiso 0.40 1 d PD A 3
C80_2 C 0.6394(11) 0.4026(12) 0.9164(4) 0.039(12) Uiso 0.40 1 d PD A 3
C81_2 C 0.6127(11) 0.4445(9) 0.9100(4) 0.071(14) Uiso 0.40 1 d PD A 3
C82_2 C 0.6410(7) 0.4769(7) 0.8950(3) 0.019(7) Uiso 0.40 1 d PD A 3
C83_2 C 0.6319(8) 0.5307(7) 0.8937(3) 0.029(7) Uiso 0.40 1 d PD A 3
C84_2 C 0.6711(8) 0.5660(8) 0.8883(3) 0.056(10) Uiso 0.40 1 d PD A 3
C85_2 C 0.7237(8) 0.5544(8) 0.8846(6) 0.110(19) Uiso 0.40 1 d PD A 3
C86_2 C 0.7327(7) 0.4981(7) 0.8829(4) 0.021(7) Uiso 0.40 1 d PD A 3
C87_2 C 0.7898(7) 0.4948(7) 0.8840(3) 0.029(7) Uiso 0.40 1 d PD A 3
C88_2 C 0.8118(9) 0.4460(9) 0.8887(5) 0.096(16) Uiso 0.40 1 d PD A 3
C89_2 C 0.8554(9) 0.4332(8) 0.8985(4) 0.053(9) Uiso 0.40 1 d PD A 3
C90_2 C 0.8511(9) 0.3848(10) 0.9104(4) 0.12(2) Uiso 0.40 1 d PD A 3
C91_2 C 0.7969(9) 0.3665(9) 0.9062(3) 0.061(10) Uiso 0.40 1 d PD A 3
C92_2 C 0.7745(8) 0.4024(9) 0.8947(4) 0.027(8) Uiso 0.40 1 d PD A 3
C93_2 C 0.7209(8) 0.4146(11) 0.8944(6) 0.10(2) Uiso 0.40 1 d PD A 3
C94_2 C 0.6933(7) 0.4623(8) 0.8885(4) 0.030 Uiso 0.40 1 d PD A 3
C95 C 0.7482(4) 0.3676(4) 1.04012(13) 0.020(2) Uiso 1 1 d . . .
H95A H 0.7485 0.3307 1.0390 0.024 Uiso 1 1 calc R . .
C96 C 0.7975(5) 0.3931(5) 1.04252(16) 0.030(3) Uiso 1 1 d . . .
C97 C 0.8472(4) 0.3642(4) 1.04429(14) 0.021(3) Uiso 1 1 d . . .
C98 C 0.8829(5) 0.4022(4) 1.04466(16) 0.029(3) Uiso 1 1 d . . .
C99 C 0.8581(4) 0.4518(4) 1.04416(12) 0.009(2) Uiso 1 1 d . . .
C100 C 0.8824(4) 0.4979(5) 1.04383(14) 0.023(3) Uiso 1 1 d . . .
H10A H 0.9194 0.4982 1.0443 0.027 Uiso 1 1 calc R . .
C101 C 0.8562(4) 0.5460(4) 1.04286(15) 0.027(3) Uiso 1 1 d . . .
C102 C 0.8847(4) 0.5971(4) 1.04176(15) 0.024(3) Uiso 1 1 d . . .
C103 C 0.8468(4) 0.6334(4) 1.04179(15) 0.024(3) Uiso 1 1 d . . .
C104 C 0.7977(4) 0.6087(4) 1.04339(13) 0.014(2) Uiso 1 1 d . . .
C105 C 0.7511(5) 0.6318(4) 1.04502(14) 0.026(3) Uiso 1 1 d . . .
H10B H 0.7509 0.6687 1.0453 0.031 Uiso 1 1 calc R . .
C106 C 0.7021(5) 0.6065(5) 1.04631(16) 0.030(3) Uiso 1 1 d . . .
C107 C 0.6526(4) 0.6351(4) 1.04785(15) 0.022(3) Uiso 1 1 d . . .
C108 C 0.6153(5) 0.5965(5) 1.04658(16) 0.029(3) Uiso 1 1 d . . .
C109 C 0.6409(4) 0.5461(4) 1.04433(13) 0.016(3) Uiso 1 1 d . . .
C110 C 0.6165(4) 0.5000(5) 1.04249(15) 0.027(3) Uiso 1 1 d . . .
H11A H 0.5795 0.4995 1.0428 0.032 Uiso 1 1 calc R . .
C111 C 0.6428(4) 0.4531(4) 1.04013(14) 0.021(3) Uiso 1 1 d . . .
C112 C 0.6151(4) 0.4037(4) 1.03795(16) 0.023(3) Uiso 1 1 d . . .
C113 C 0.6525(4) 0.3663(4) 1.03745(15) 0.018(2) Uiso 1 1 d . . .
C114 C 0.7015(4) 0.3914(4) 1.03938(14) 0.019(3) Uiso 1 1 d . . .
C115 C 0.8522(5) 0.3055(4) 1.04353(15) 0.028(3) Uiso 1 1 d . . .
H11B H 0.8230 0.2897 1.0508 0.034 Uiso 1 1 calc R . .
H11C H 0.8851 0.2951 1.0499 0.034 Uiso 1 1 calc R . .
C116 C 0.8518(5) 0.2844(5) 1.02273(16) 0.039(3) Uiso 1 1 d . . .
H11D H 0.8603 0.2472 1.0228 0.059 Uiso 1 1 calc R . .
H11E H 0.8776 0.3032 1.0150 0.059 Uiso 1 1 calc R . .
H11F H 0.8171 0.2893 1.0171 0.059 Uiso 1 1 calc R . .
C117 C 0.9424(4) 0.3949(5) 1.04605(16) 0.029(3) Uiso 1 1 d . . .
H11G H 0.9570 0.4219 1.0546 0.035 Uiso 1 1 calc R . .
H11H H 0.9499 0.3605 1.0518 0.035 Uiso 1 1 calc R . .
C118 C 0.9691(5) 0.3983(5) 1.02635(17) 0.040(3) Uiso 1 1 d . . .
H11I H 1.0068 0.3939 1.0280 0.059 Uiso 1 1 calc R . .
H11J H 0.9621 0.4325 1.0206 0.059 Uiso 1 1 calc R . .
H11K H 0.9556 0.3709 1.0179 0.059 Uiso 1 1 calc R . .
C119 C 0.9431(4) 0.6011(5) 1.04001(16) 0.031(3) Uiso 1 1 d . . .
H11L H 0.9596 0.5751 1.0486 0.037 Uiso 1 1 calc R . .
H11M H 0.9545 0.6362 1.0442 0.037 Uiso 1 1 calc R . .
C120 C 0.9616(5) 0.5916(5) 1.01895(16) 0.035(3) Uiso 1 1 d . . .
H12A H 0.9954 0.6085 1.0169 0.052 Uiso 1 1 calc R . .
H12B H 0.9360 0.6062 1.0100 0.052 Uiso 1 1 calc R . .
H12C H 0.9650 0.5541 1.0167 0.052 Uiso 1 1 calc R . .
C121 C 0.8538(4) 0.6927(4) 1.04034(15) 0.023(3) Uiso 1 1 d . . .
H12D H 0.8308 0.7098 1.0498 0.028 Uiso 1 1 calc R . .
H12E H 0.8903 0.7017 1.0436 0.028 Uiso 1 1 calc R . .
C122 C 0.8413(5) 0.7135(5) 1.02029(15) 0.031(3) Uiso 1 1 d . . .
H12F H 0.8421 0.7517 1.0205 0.046 Uiso 1 1 calc R . .
H12G H 0.8065 0.7017 1.0164 0.046 Uiso 1 1 calc R . .
H12H H 0.8672 0.7006 1.0111 0.046 Uiso 1 1 calc R . .
C123 C 0.6471(5) 0.6928(4) 1.04912(16) 0.032(3) Uiso 1 1 d . . .
H12I H 0.6753 0.7069 1.0573 0.038 Uiso 1 1 calc R . .
H12J H 0.6134 0.7014 1.0552 0.038 Uiso 1 1 calc R . .
C124 C 0.6497(5) 0.7186(5) 1.02911(16) 0.037(3) Uiso 1 1 d . . .
H12K H 0.6457 0.7564 1.0305 0.056 Uiso 1 1 calc R . .
H12L H 0.6216 0.7049 1.0210 0.056 Uiso 1 1 calc R . .
H12M H 0.6834 0.7109 1.0231 0.056 Uiso 1 1 calc R . .
C125 C 0.5566(4) 0.6042(4) 1.04723(15) 0.023(3) Uiso 1 1 d . . .
H12N H 0.5488 0.6380 1.0534 0.028 Uiso 1 1 calc R . .
H12O H 0.5409 0.5764 1.0552 0.028 Uiso 1 1 calc R . .
C126 C 0.5316(5) 0.6032(5) 1.02702(17) 0.040(3) Uiso 1 1 d . . .
H12P H 0.4949 0.6132 1.0280 0.060 Uiso 1 1 calc R . .
H12Q H 0.5343 0.5680 1.0217 0.060 Uiso 1 1 calc R . .
H12R H 0.5499 0.6277 1.0186 0.060 Uiso 1 1 calc R . .
C127 C 0.5555(4) 0.3980(4) 1.03570(16) 0.028(3) Uiso 1 1 d . . .
H12S H 0.5453 0.3620 1.0391 0.034 Uiso 1 1 calc R . .
H12T H 0.5380 0.4218 1.0449 0.034 Uiso 1 1 calc R . .
C128 C 0.5369(5) 0.4100(5) 1.01576(17) 0.040(3) Uiso 1 1 d . . .
H12U H 0.4992 0.4042 1.0150 0.060 Uiso 1 1 calc R . .
H12V H 0.5546 0.3871 1.0066 0.060 Uiso 1 1 calc R . .
H12W H 0.5447 0.4464 1.0127 0.060 Uiso 1 1 calc R . .
C129 C 0.6456(4) 0.3082(4) 1.03462(15) 0.023(3) Uiso 1 1 d . . .
H12X H 0.6097 0.2985 1.0383 0.028 Uiso 1 1 calc R . .
H12Y H 0.6698 0.2896 1.0433 0.028 Uiso 1 1 calc R . .
C130 C 0.6558(5) 0.2899(5) 1.01368(16) 0.039(3) Uiso 1 1 d . . .
H13A H 0.6546 0.2518 1.0131 0.058 Uiso 1 1 calc R . .
H13B H 0.6902 0.3020 1.0095 0.058 Uiso 1 1 calc R . .
H13C H 0.6290 0.3043 1.0052 0.058 Uiso 1 1 calc R . .
C131 C 0.6059(4) 0.4905(4) 0.84411(14) 0.021(2) Uiso 1 1 d . . .
C132 C 0.5783(4) 0.4413(4) 0.84637(15) 0.025(3) Uiso 1 1 d . . .
C133 C 0.6160(4) 0.4029(4) 0.84643(14) 0.022(2) Uiso 1 1 d . . .
C134 C 0.6655(4) 0.4294(4) 0.84339(13) 0.019(2) Uiso 1 1 d . . .
C135 C 0.7134(4) 0.4044(4) 0.84161(14) 0.025(3) Uiso 1 1 d . . .
H13D H 0.7138 0.3675 0.8424 0.029 Uiso 1 1 calc R . .
C136 C 0.7610(4) 0.4300(4) 0.83876(14) 0.022(3) Uiso 1 1 d . . .
C137 C 0.8097(4) 0.4021(4) 0.83681(14) 0.020(2) Uiso 1 1 d . . .
C138 C 0.8470(4) 0.4397(4) 0.83594(15) 0.027(3) Uiso 1 1 d . . .
C139 C 0.8213(4) 0.4903(4) 0.83794(14) 0.020(3) Uiso 1 1 d . . .
C140 C 0.8459(4) 0.5374(4) 0.83918(14) 0.025(3) Uiso 1 1 d . . .
H14A H 0.8828 0.5378 0.8382 0.030 Uiso 1 1 calc R . .
C141 C 0.8211(4) 0.5840(4) 0.84170(14) 0.022(3) Uiso 1 1 d . . .
C142 C 0.8471(4) 0.6340(4) 0.84421(13) 0.015(2) Uiso 1 1 d . . .
C143 C 0.8102(4) 0.6706(4) 0.84560(14) 0.021(3) Uiso 1 1 d . . .
C144 C 0.7599(4) 0.6444(4) 0.84276(15) 0.022(3) Uiso 1 1 d . . .
C145 C 0.7128(4) 0.6696(4) 0.84122(14) 0.025(3) Uiso 1 1 d . . .
H14B H 0.7131 0.7066 0.8414 0.030 Uiso 1 1 calc R . .
C146 C 0.6661(4) 0.6457(4) 0.83953(14) 0.019(2) Uiso 1 1 d . . .
C147 C 0.6165(4) 0.6724(4) 0.83854(13) 0.017(2) Uiso 1 1 d . . .
C148 C 0.5784(4) 0.6362(4) 0.83876(14) 0.022(3) Uiso 1 1 d . . .
C149 C 0.6049(4) 0.5857(4) 0.83984(14) 0.018(2) Uiso 1 1 d . . .
C150 C 0.5805(4) 0.5372(4) 0.84207(13) 0.020(2) Uiso 1 1 d . . .
H15A H 0.5435 0.5366 0.8422 0.024 Uiso 1 1 calc R . .
C151 C 0.5212(4) 0.4369(4) 0.85071(15) 0.026(3) Uiso 1 1 d . . .
H15B H 0.5017 0.4568 0.8409 0.032 Uiso 1 1 calc R . .
H15C H 0.5109 0.3999 0.8495 0.032 Uiso 1 1 calc R . .
C152 C 0.5050(4) 0.4557(4) 0.87008(14) 0.033(3) Uiso 1 1 d . . .
H15D H 0.4671 0.4529 0.8713 0.050 Uiso 1 1 calc R . .
H15E H 0.5155 0.4921 0.8717 0.050 Uiso 1 1 calc R . .
H15F H 0.5217 0.4344 0.8800 0.050 Uiso 1 1 calc R . .
C153 C 0.6079(4) 0.3451(4) 0.84846(13) 0.021(2) Uiso 1 1 d . . .
H15G H 0.6399 0.3267 0.8443 0.025 Uiso 1 1 calc R . .
H15H H 0.5791 0.3341 0.8399 0.025 Uiso 1 1 calc R . .
C154 C 0.5949(4) 0.3291(4) 0.86942(15) 0.034(3) Uiso 1 1 d . . .
H15I H 0.5931 0.2910 0.8703 0.051 Uiso 1 1 calc R . .
H15J H 0.5613 0.3441 0.8731 0.051 Uiso 1 1 calc R . .
H15K H 0.6222 0.3420 0.8780 0.051 Uiso 1 1 calc R . .
C155 C 0.8161(4) 0.3440(4) 0.83587(15) 0.022(3) Uiso 1 1 d . . .
H15L H 0.8485 0.3358 0.8288 0.026 Uiso 1 1 calc R . .
H15M H 0.7865 0.3290 0.8286 0.026 Uiso 1 1 calc R . .
C156 C 0.8186(5) 0.3184(4) 0.85590(16) 0.034(3) Uiso 1 1 d . . .
H15N H 0.8215 0.2806 0.8545 0.051 Uiso 1 1 calc R . .
H15O H 0.7869 0.3269 0.8631 0.051 Uiso 1 1 calc R . .
H15P H 0.8491 0.3316 0.8629 0.051 Uiso 1 1 calc R . .
C157 C 0.9061(4) 0.4336(5) 0.83458(16) 0.031(3) Uiso 1 1 d . . .
H15Q H 0.9140 0.4009 0.8277 0.037 Uiso 1 1 calc R . .
H15R H 0.9203 0.4628 0.8269 0.037 Uiso 1 1 calc R . .
C158 C 0.9334(4) 0.4327(5) 0.85369(16) 0.034(3) Uiso 1 1 d . . .
H15S H 0.9709 0.4280 0.8517 0.052 Uiso 1 1 calc R . .
H15T H 0.9199 0.4038 0.8614 0.052 Uiso 1 1 calc R . .
H15U H 0.9272 0.4656 0.8604 0.052 Uiso 1 1 calc R . .
C159 C 0.9053(4) 0.6421(5) 0.84613(15) 0.033(3) Uiso 1 1 d . . .
H15V H 0.9161 0.6709 0.8376 0.040 Uiso 1 1 calc R . .
H15W H 0.9235 0.6102 0.8419 0.040 Uiso 1 1 calc R . .
C160 C 0.9218(5) 0.6550(5) 0.86686(16) 0.040(3) Uiso 1 1 d . . .
H16A H 0.9595 0.6609 0.8673 0.060 Uiso 1 1 calc R . .
H16B H 0.9127 0.6258 0.8753 0.060 Uiso 1 1 calc R . .
H16C H 0.9036 0.6865 0.8712 0.060 Uiso 1 1 calc R . .
C161 C 0.8149(4) 0.7297(4) 0.84852(15) 0.028(3) Uiso 1 1 d . . .
H16D H 0.7932 0.7479 0.8389 0.033 Uiso 1 1 calc R . .
H16E H 0.8516 0.7404 0.8465 0.033 Uiso 1 1 calc R . .
C162 C 0.7971(5) 0.7460(5) 0.86910(15) 0.041(3) Uiso 1 1 d . . .
H16F H 0.8025 0.7835 0.8708 0.061 Uiso 1 1 calc R . .
H16G H 0.8176 0.7269 0.8787 0.061 Uiso 1 1 calc R . .
H16H H 0.7601 0.7378 0.8707 0.061 Uiso 1 1 calc R . .
C163 C 0.6095(4) 0.7319(4) 0.83838(14) 0.021(2) Uiso 1 1 d . . .
H16I H 0.6363 0.7478 0.8300 0.025 Uiso 1 1 calc R . .
H16J H 0.5748 0.7407 0.8331 0.025 Uiso 1 1 calc R . .
C164 C 0.6143(5) 0.7543(5) 0.85858(17) 0.044(3) Uiso 1 1 d . . .
H16K H 0.6127 0.7924 0.8580 0.066 Uiso 1 1 calc R . .
H16L H 0.6477 0.7436 0.8642 0.066 Uiso 1 1 calc R . .
H16M H 0.5857 0.7412 0.8666 0.066 Uiso 1 1 calc R . .
C165 C 0.5211(4) 0.6414(4) 0.83895(14) 0.026(3) Uiso 1 1 d . . .
H16N H 0.5059 0.6121 0.8316 0.031 Uiso 1 1 calc R . .
H16O H 0.5115 0.6740 0.8323 0.031 Uiso 1 1 calc R . .
C166 C 0.4974(5) 0.6420(5) 0.85900(16) 0.042(3) Uiso 1 1 d . . .
H16P H 0.4599 0.6483 0.8581 0.064 Uiso 1 1 calc R . .
H16Q H 0.5136 0.6697 0.8666 0.064 Uiso 1 1 calc R . .
H16R H 0.5035 0.6083 0.8652 0.064 Uiso 1 1 calc R . .
C167 C 0.5000 0.2500 0.9078(3) 0.055(5) Uiso 1 2 d S . .
H16S H 0.5000 0.2500 0.8941 0.066 Uiso 1 2 calc SR . .
C168 C 0.5338(5) 0.2817(5) 0.91786(17) 0.046(3) Uiso 1 1 d . . .
H16T H 0.5579 0.3029 0.9111 0.056 Uiso 1 1 calc R . .
C169 C 0.5332(6) 0.2829(6) 0.93675(18) 0.052(3) Uiso 1 1 d . . .
H16U H 0.5554 0.3061 0.9435 0.062 Uiso 1 1 calc R . .
C170 C 0.5000 0.2500 0.9468(3) 0.056(5) Uiso 1 2 d S . .
H17A H 0.5000 0.2500 0.9604 0.068 Uiso 1 2 calc SR . .
C171 C 1.0000 0.7500 0.9085(3) 0.067(6) Uiso 1 2 d S . .
H17B H 1.0000 0.7500 0.8949 0.080 Uiso 1 2 calc SR . .
C172 C 0.9669(6) 0.7185(6) 0.91822(19) 0.060(4) Uiso 1 1 d . . .
H17C H 0.9435 0.6971 0.9112 0.072 Uiso 1 1 calc R . .
C173 C 0.9661(5) 0.7168(5) 0.93761(17) 0.049(3) Uiso 1 1 d . . .
H17D H 0.9434 0.6939 0.9444 0.059 Uiso 1 1 calc R . .
C174 C 1.0000 0.7500 0.9472(3) 0.058(5) Uiso 1 2 d S . .
H17E H 1.0000 0.7500 0.9609 0.069 Uiso 1 2 calc SR . .
C175 C 0.9628(5) 0.2892(5) 0.84109(16) 0.041(3) Uiso 1 1 d . . .
H17F H 0.9371 0.3158 0.8412 0.050 Uiso 1 1 calc R . .
C176 C 1.0138(5) 0.3016(5) 0.84113(17) 0.045(3) Uiso 1 1 d . . .
H17G H 1.0236 0.3373 0.8413 0.054 Uiso 1 1 calc R . .
C184 C 1.0521(5) 0.2641(5) 0.84085(17) 0.043(3) Uiso 1 1 d . . .
H18A H 1.0878 0.2736 0.8405 0.051 Uiso 1 1 calc R . .
C185 C 0.9857(8) 0.2650(8) 0.99393(15) 0.057(8) Uiso 0.50 1 d PG B -1
H18E H 0.9794 0.2715 1.0072 0.069 Uiso 0.50 1 calc PR B -1
C178 C 0.9579(5) 0.2920(5) 0.98001(14) 0.016(4) Uiso 0.50 1 d PG B -1
H17H H 0.9325 0.3170 0.9837 0.019 Uiso 0.50 1 calc PR B -1
C179 C 0.9670(6) 0.2824(6) 0.96066(15) 0.011(4) Uiso 0.50 1 d PG B -1
H17I H 0.9480 0.3009 0.9511 0.014 Uiso 0.50 1 calc PR B -1
C180 C 1.0041(7) 0.2457(7) 0.95523(16) 0.048(5) Uiso 0.50 1 d PG B -1
H18F H 1.0104 0.2392 0.9420 0.057 Uiso 0.50 1 calc PR B -1
C186 C 1.0319(5) 0.2187(5) 0.96914(17) 0.049(6) Uiso 0.50 1 d PG B -1
H18G H 1.0572 0.1937 0.9654 0.059 Uiso 0.50 1 calc PR B -1
C187 C 1.0228(8) 0.2283(8) 0.98850(17) 0.082(10) Uiso 0.50 1 d PG B -1
H18H H 1.0418 0.2098 0.9980 0.099 Uiso 0.50 1 calc PR B -1
C181 C 0.5183(5) 0.7304(4) 0.99685(18) 0.061(4) Uiso 1 1 d RD . .
H18C H 0.5303 0.7166 1.0087 0.074 Uiso 1 1 calc R . .
C182 C 0.5372(7) 0.7116(7) 0.98030(18) 0.074(4) Uiso 1 1 d D . .
H18D H 0.5631 0.6853 0.9804 0.089 Uiso 1 1 calc R . .
C183 C 0.5188(7) 0.7306(7) 0.9635(2) 0.105(6) Uiso 1 1 d D . .
H18B H 0.5317 0.7173 0.9516 0.125 Uiso 1 1 calc R . .

loop_
_atom_site_aniso_label
_atom_site_aniso_U_11
_atom_site_aniso_U_22
_atom_site_aniso_U_33
_atom_site_aniso_U_23
_atom_site_aniso_U_13
_atom_site_aniso_U_12
Tm1 0.0268(12) 0.0548(15) 0.104(2) 0.0181(14) -0.0138(11) 0.0145(12)
Tm2 0.104(3) 0.069(2) 0.114(3) 0.049(2) 0.002(2) 0.047(2)
Tm3 0.108(4) 0.097(3) 0.130(4) -0.056(3) -0.020(3) 0.075(3)
Ni1 0.0136(8) 0.0169(8) 0.0196(6) -0.0003(5) -0.0017(6) -0.0037(5)
Ni2 0.0147(7) 0.0187(8) 0.0216(7) 0.0003(6) -0.0022(6) -0.0009(5)
N1 0.013(5) 0.030(6) 0.017(4) 0.003(4) -0.003(4) -0.004(3)
N2 0.036(6) 0.005(5) 0.021(4) 0.000(3) -0.002(4) -0.007(3)
N3 0.007(5) 0.034(6) 0.014(4) -0.010(4) 0.001(3) -0.003(3)
N4 0.033(6) 0.009(5) 0.024(4) -0.005(4) 0.001(4) 0.003(3)
N5 0.019(5) 0.022(5) 0.018(5) 0.006(4) -0.002(4) 0.008(4)
N6 0.021(5) 0.021(5) 0.018(4) -0.004(4) -0.005(4) 0.004(3)
N7 0.020(5) 0.015(5) 0.014(4) -0.003(4) -0.002(4) -0.005(4)
N8 0.030(6) 0.036(6) 0.004(4) -0.006(4) 0.000(4) -0.015(4)

loop_
_atom_type_symbol
_atom_type_description
_atom_type_scat_dispersion_real
_atom_type_scat_dispersion_imag
_atom_type_scat_source
C C -0.0020 0.0020 'International Tables Vol C Tables 4.2.6.8 and 6.1.1.4'
H H 0.0000 0.0000 'International Tables Vol C Tables 4.2.6.8 and 6.1.1.4'
N N -0.0031 0.0040 'International Tables Vol C Tables 4.2.6.8 and 6.1.1.4'
Ni Ni 0.1906 1.3024 'International Tables Vol C Tables 4.2.6.8 and 6.1.1.4'
Tm Tm -0.6102 6.0855 'International Tables Vol C Tables 4.2.6.8 and 6.1.1.4'

loop_
_geom_angle_atom_site_label_1
_geom_angle_atom_site_label_2
_geom_angle_atom_site_label_3
_geom_angle
_geom_angle_site_symmetry_1
_geom_angle_site_symmetry_3
Tm7 Tm1 Tm4 118(3) . .
Tm7 Tm1 Tm2 25.3(17) . .
Tm4 Tm1 Tm2 93.0(19) . .
Tm7 Tm1 Tm3 44.2(16) . .
Tm4 Tm1 Tm3 133(2) . .
Tm2 Tm1 Tm3 63.5(3) . .
Tm7 Tm1 C50_2 106.8(18) . .
Tm4 Tm1 C50_2 117(2) . .
Tm2 Tm1 C50_2 120.3(6) . .
Tm3 Tm1 C50_2 109.7(6) . .
Tm7 Tm1 C51_2 84.0(16) . .
Tm4 Tm1 C51_2 108(2) . .
Tm2 Tm1 C51_2 88.4(4) . .
Tm3 Tm1 C51_2 110.9(5) . .
C50_2 Tm1 C51_2 35.3(4) . .
Tm7 Tm1 C49_2 140.2(18) . .
Tm4 Tm1 C49_2 95(2) . .
Tm2 Tm1 C49_2 151.8(6) . .
Tm3 Tm1 C49_2 125.7(5) . .
C50_2 Tm1 C49_2 33.8(5) . .
C51_2 Tm1 C49_2 63.4(6) . .
Tm7 Tm1 C75_1 78.1(16) . .
Tm4 Tm1 C75_1 115(2) . .
Tm2 Tm1 C75_1 85.0(5) . .
Tm3 Tm1 C75_1 103.3(5) . .
C50_2 Tm1 C75_1 36.3(8) . .
C51_2 Tm1 C75_1 7.6(6) . .
C49_2 Tm1 C75_1 67.2(7) . .
Tm7 Tm1 C52_1 104.1(16) . .
Tm4 Tm1 C52_1 82(2) . .
Tm2 Tm1 C52_1 98.3(3) . .
Tm3 Tm1 C52_1 138.5(4) . .
C50_2 Tm1 C52_1 45.2(6) . .
C51_2 Tm1 C52_1 28.0(5) . .
C49_2 Tm1 C52_1 56.3(6) . .
C75_1 Tm1 C52_1 35.6(4) . .
Tm7 Tm1 C74_1 82.7(17) . .
Tm4 Tm1 C74_1 141(2) . .
Tm2 Tm1 C74_1 101.0(4) . .
Tm3 Tm1 C74_1 85.5(4) . .
C50_2 Tm1 C74_1 26.1(6) . .
C51_2 Tm1 C74_1 37.1(7) . .
C49_2 Tm1 C74_1 57.6(6) . .
C75_1 Tm1 C74_1 32.4(4) . .
C52_1 Tm1 C74_1 60.4(5) . .
Tm7 Tm1 C73_1 112.1(18) . .
Tm4 Tm1 C73_1 126(2) . .
Tm2 Tm1 C73_1 132.8(5) . .
Tm3 Tm1 C73_1 97.9(4) . .
C50_2 Tm1 C73_1 22.2(5) . .
C51_2 Tm1 C73_1 56.5(5) . .
C49_2 Tm1 C73_1 30.8(6) . .
C75_1 Tm1 C73_1 56.0(7) . .
C52_1 Tm1 C73_1 66.3(5) . .
C74_1 Tm1 C73_1 32.0(4) . .
Tm7 Tm1 C28_2 96.3(16) . .
Tm4 Tm1 C28_2 75(2) . .
Tm2 Tm1 C28_2 86.2(4) . .
Tm3 Tm1 C28_2 137.0(5) . .
C50_2 Tm1 C28_2 58.6(6) . .
C51_2 Tm1 C28_2 34.1(5) . .
C49_2 Tm1 C28_2 69.9(7) . .
C75_1 Tm1 C28_2 40.7(7) . .
C52_1 Tm1 C28_2 14.3(5) . .
C74_1 Tm1 C28_2 70.3(6) . .
C73_1 Tm1 C28_2 80.3(6) . .
Tm7 Tm2 Tm1 13.6(8) . .
Tm7 Tm2 Tm3 52.8(8) . .
Tm1 Tm2 Tm3 63.6(3) . .
Tm7 Tm2 Tm4 46.3(13) . .
Tm1 Tm2 Tm4 32.8(12) . .
Tm3 Tm2 Tm4 89.0(11) . .
Tm7 Tm2 C53_2 110.4(10) . .
Tm1 Tm2 C53_2 114.1(6) . .
Tm3 Tm2 C53_2 119.4(6) . .
Tm4 Tm2 C53_2 121.1(12) . .
Tm7 Tm2 C30_2 120.5(11) . .
Tm1 Tm2 C30_2 114.4(7) . .
Tm3 Tm2 C30_2 157.2(8) . .
Tm4 Tm2 C30_2 99.3(12) . .
C53_2 Tm2 C30_2 38.7(7) . .
Tm7 Tm2 C77_1 100.5(9) . .
Tm1 Tm2 C77_1 110.2(5) . .
Tm3 Tm2 C77_1 91.3(4) . .
Tm4 Tm2 C77_1 133.6(13) . .
C53_2 Tm2 C77_1 29.1(7) . .
C30_2 Tm2 C77_1 67.6(8) . .
Tm7 Tm2 C76_1 89.7(10) . .
Tm1 Tm2 C76_1 92.8(6) . .
Tm3 Tm2 C76_1 111.0(6) . .
Tm4 Tm2 C76_1 103.4(12) . .
C53_2 Tm2 C76_1 21.3(8) . .
C30_2 Tm2 C76_1 46.6(9) . .
C77_1 Tm2 C76_1 34.9(4) . .
Tm7 Tm2 C54_1 104.8(10) . .
Tm1 Tm2 C54_1 100.5(5) . .
Tm3 Tm2 C54_1 143.4(5) . .
Tm4 Tm2 C54_1 92.2(11) . .
C53_2 Tm2 C54_1 34.0(7) . .
C30_2 Tm2 C54_1 16.8(8) . .
C77_1 Tm2 C54_1 62.2(5) . .
C76_1 Tm2 C54_1 33.6(5) . .
Tm7 Tm2 C52_2 76.9(9) . .
Tm1 Tm2 C52_2 82.9(5) . .
Tm3 Tm2 C52_2 94.0(5) . .
Tm4 Tm2 C52_2 101.7(13) . .
C53_2 Tm2 C52_2 34.1(5) . .
C30_2 Tm2 C52_2 63.7(8) . .
C77_1 Tm2 C52_2 32.0(6) . .
C76_1 Tm2 C52_2 17.1(6) . .
C54_1 Tm2 C52_2 50.0(6) . .
Tm7 Tm2 C54_2 126.9(10) . .
Tm1 Tm2 C54_2 138.2(6) . .
Tm3 Tm2 C54_2 99.1(6) . .
Tm4 Tm2 C54_2 159.6(12) . .
C53_2 Tm2 C54_2 39.0(7) . .
C30_2 Tm2 C54_2 66.6(8) . .
C77_1 Tm2 C54_2 28.7(7) . .
C76_1 Tm2 C54_2 56.3(8) . .
C54_1 Tm2 C54_2 70.1(6) . .
C52_2 Tm2 C54_2 59.4(7) . .
Tm7 Tm2 C78_1 133.7(9) . .
Tm1 Tm2 C78_1 145.3(5) . .
Tm3 Tm2 C78_1 101.9(4) . .
Tm4 Tm2 C78_1 163.8(11) . .
C53_2 Tm2 C78_1 43.0(7) . .
C30_2 Tm2 C78_1 66.3(7) . .
C77_1 Tm2 C78_1 35.7(5) . .
C76_1 Tm2 C78_1 61.7(6) . .
C54_1 Tm2 C78_1 71.9(6) . .
C52_2 Tm2 C78_1 66.1(6) . .
C54_2 Tm2 C78_1 7.2(8) . .
Tm7 Tm3 Tm2 37.3(8) . .
Tm7 Tm3 Tm1 17.0(8) . .
Tm2 Tm3 Tm1 52.9(2) . .
Tm7 Tm3 C88_1 143.0(8) . .
Tm2 Tm3 C88_1 139.2(6) . .
Tm1 Tm3 C88_1 142.1(5) . .
Tm7 Tm3 C92_1 120.9(8) . .
Tm2 Tm3 C92_1 100.6(5) . .
Tm1 Tm3 C92_1 133.8(5) . .
C88_1 Tm3 C92_1 39.2(5) . .
Tm7 Tm3 C89_1 112.5(9) . .
Tm2 Tm3 C89_1 131.2(5) . .
Tm1 Tm3 C89_1 108.2(5) . .
C88_1 Tm3 C89_1 34.0(4) . .
C92_1 Tm3 C89_1 57.7(6) . .
Tm7 Tm3 C90_2 121.9(9) . .
Tm2 Tm3 C90_2 131.8(6) . .
Tm1 Tm3 C90_2 120.0(6) . .
C88_1 Tm3 C90_2 22.2(7) . .
C92_1 Tm3 C90_2 45.7(7) . .
C89_1 Tm3 C90_2 13.3(6) . .
Tm7 Tm3 C91_1 89.0(8) . .
Tm2 Tm3 C91_1 79.7(5) . .
Tm1 Tm3 C91_1 100.7(5) . .
C88_1 Tm3 C91_1 61.5(6) . .
C92_1 Tm3 C91_1 33.2(4) . .
C89_1 Tm3 C91_1 58.6(6) . .
C90_2 Tm3 C91_1 53.3(7) . .
Tm7 Tm3 C74_2 89.0(8) . .
Tm2 Tm3 C74_2 103.2(5) . .
Tm1 Tm3 C74_2 90.2(4) . .
C88_1 Tm3 C74_2 54.1(6) . .
C92_1 Tm3 C74_2 56.5(6) . .
C89_1 Tm3 C74_2 28.1(6) . .
C90_2 Tm3 C74_2 33.2(4) . .
C91_1 Tm3 C74_2 39.4(7) . .
Tm7 Tm3 C90_1 82.1(8) . .
Tm2 Tm3 C90_1 95.2(5) . .
Tm1 Tm3 C90_1 84.8(5) . .
C88_1 Tm3 C90_1 61.0(6) . .
C92_1 Tm3 C90_1 58.0(6) . .
C89_1 Tm3 C90_1 36.1(4) . .
C90_2 Tm3 C90_1 40.8(4) . .
C91_1 Tm3 C90_1 35.8(4) . .
C74_2 Tm3 C90_1 8.1(5) . .
Tm7 Tm3 C91_2 144.1(8) . .
Tm2 Tm3 C91_2 125.3(5) . .
Tm1 Tm3 C91_2 151.8(5) . .
C88_1 Tm3 C91_2 17.9(6) . .
C92_1 Tm3 C91_2 25.5(5) . .
C89_1 Tm3 C91_2 48.8(6) . .
C90_2 Tm3 C91_2 35.6(5) . .
C91_1 Tm3 C91_2 55.2(4) . .
C74_2 Tm3 C91_2 62.0(6) . .
C90_1 Tm3 C91_2 67.0(7) . .
Tm7 Tm3 C75_2 76.9(8) . .
Tm2 Tm3 C75_2 76.1(5) . .
Tm1 Tm3 C75_2 86.5(5) . .
C88_1 Tm3 C75_2 69.7(7) . .
C92_1 Tm3 C75_2 48.0(6) . .
C89_1 Tm3 C75_2 56.8(6) . .
C90_2 Tm3 C75_2 55.8(8) . .
C91_1 Tm3 C75_2 15.7(6) . .
C74_2 Tm3 C75_2 31.5(5) . .
C90_1 Tm3 C75_2 25.3(6) . .
C91_2 Tm3 C75_2 67.4(6) . .
Tm1 Tm4 Tm7 21.4(13) . .
Tm1 Tm4 Tm2 54.2(16) . .
Tm7 Tm4 Tm2 32.9(11) . .
Tm1 Tm4 C27_2 101(3) . .
Tm7 Tm4 C27_2 110(2) . .
Tm2 Tm4 C27_2 116.0(18) . .
Tm1 Tm4 C26_2 94(2) . .
Tm7 Tm4 C26_2 113(3) . .
Tm2 Tm4 C26_2 138(2) . .
C27_2 Tm4 C26_2 35.8(7) . .
Tm1 Tm4 C28_1 116(3) . .
Tm7 Tm4 C28_1 132(3) . .
Tm2 Tm4 C28_1 142.5(18) . .
C27_2 Tm4 C28_1 26.6(6) . .
C26_2 Tm4 C28_1 25.2(7) . .
Tm1 Tm4 C28_2 81(2) . .
Tm7 Tm4 C28_2 81.6(19) . .
Tm2 Tm4 C28_2 81.1(14) . .
C27_2 Tm4 C28_2 34.9(6) . .
C26_2 Tm4 C28_2 65.5(11) . .
C28_1 Tm4 C28_2 61.4(9) . .
Tm1 Tm4 C51_1 83(2) . .
Tm7 Tm4 C51_1 98(2) . .
Tm2 Tm4 C51_1 116.2(19) . .
C27_2 Tm4 C51_1 23.2(6) . .
C26_2 Tm4 C51_1 22.9(6) . .
C28_1 Tm4 C51_1 33.8(7) . .
C28_2 Tm4 C51_1 43.8(8) . .
Tm1 Tm4 C30_1 125(3) . .
Tm7 Tm4 C30_1 117(2) . .
Tm2 Tm4 C30_1 96.8(14) . .
C27_2 Tm4 C30_1 46.3(9) . .
C26_2 Tm4 C30_1 78.8(12) . .
C28_1 Tm4 C30_1 57.0(9) . .
C28_2 Tm4 C30_1 45.8(9) . .
C51_1 Tm4 C30_1 69.2(10) . .
Tm1 Tm4 C10_2 136(3) . .
Tm7 Tm4 C10_2 138(2) . .
Tm2 Tm4 C10_2 122.0(16) . .
C27_2 Tm4 C10_2 37.4(7) . .
C26_2 Tm4 C10_2 59.9(10) . .
C28_1 Tm4 C10_2 35.3(8) . .
C28_2 Tm4 C10_2 56.8(10) . .
C51_1 Tm4 C10_2 59.0(10) . .
C30_1 Tm4 C10_2 25.3(7) . .
Tm1 Tm4 C52_1 74(2) . .
Tm7 Tm4 C52_1 79.3(19) . .
Tm2 Tm4 C52_1 87.0(15) . .
C27_2 Tm4 C52_1 31.3(7) . .
C26_2 Tm4 C52_1 54.9(9) . .
C28_1 Tm4 C52_1 56.9(9) . .
C28_2 Tm4 C52_1 14.4(5) . .
C51_1 Tm4 C52_1 32.1(6) . .
C30_1 Tm4 C52_1 57.2(9) . .
C10_2 Tm4 C52_1 62.5(10) . .
Tm1 Tm4 C53_1 93(2) . .
Tm7 Tm4 C53_1 87.7(18) . .
Tm2 Tm4 C53_1 78.0(13) . .
C27_2 Tm4 C53_1 41.7(8) . .
C26_2 Tm4 C53_1 76.5(12) . .
C28_1 Tm4 C53_1 65.8(10) . .
C28_2 Tm4 C53_1 16.6(6) . .
C51_1 Tm4 C53_1 57.0(9) . .
C30_1 Tm4 C53_1 32.5(6) . .
C10_2 Tm4 C53_1 50.0(9) . .
C52_1 Tm4 C53_1 30.8(6) . .
Tm6 Tm5 C40_1 110(3) . .
Tm6 Tm5 C39_1 94(3) . .
C40_1 Tm5 C39_1 39.7(7) . .
Tm6 Tm5 C63_2 99(3) . .
C40_1 Tm5 C63_2 13.3(7) . .
C39_1 Tm5 C63_2 30.7(8) . .
Tm6 Tm5 C62_2 70(3) . .
C40_1 Tm5 C62_2 47.1(10) . .
C39_1 Tm5 C62_2 27.5(7) . .
C63_2 Tm5 C62_2 33.8(6) . .
Tm6 Tm5 C39_2 134(3) . .
C40_1 Tm5 C39_2 29.4(8) . .
C39_1 Tm5 C39_2 41.8(8) . .
C63_2 Tm5 C39_2 37.2(7) . .
C62_2 Tm5 C39_2 64.0(10) . .
Tm6 Tm5 C63_1 58(3) . .
C40_1 Tm5 C63_1 65.2(10) . .
C39_1 Tm5 C63_1 36.6(7) . .
C63_2 Tm5 C63_1 51.9(8) . .
C62_2 Tm5 C63_1 18.5(6) . .
C39_2 Tm5 C63_1 77.8(11) . .
Tm6 Tm5 C41_1 85(3) . .
C40_1 Tm5 C41_1 36.5(8) . .
C39_1 Tm5 C41_1 64.8(11) . .
C63_2 Tm5 C41_1 36.2(9) . .
C62_2 Tm5 C41_1 52.4(10) . .
C39_2 Tm5 C41_1 65.1(11) . .
C63_1 Tm5 C41_1 68.2(11) . .
Tm6 Tm5 C64_2 87(3) . .
C40_1 Tm5 C64_2 32.5(8) . .
C39_1 Tm5 C64_2 61.0(10) . .
C63_2 Tm5 C64_2 32.1(6) . .
C62_2 Tm5 C64_2 49.9(9) . .
C39_2 Tm5 C64_2 61.3(9) . .
C63_1 Tm5 C64_2 66.4(10) . .
C41_1 Tm5 C64_2 4.1(8) . .
Tm6 Tm5 C38_1 111(3) . .
C40_1 Tm5 C38_1 63.3(11) . .
C39_1 Tm5 C38_1 34.3(6) . .
C63_2 Tm5 C38_1 60.3(10) . .
C62_2 Tm5 C38_1 59.2(9) . .
C39_2 Tm5 C38_1 44.8(9) . .
C63_1 Tm5 C38_1 59.4(9) . .
C41_1 Tm5 C38_1 96.5(14) . .
C64_2 Tm5 C38_1 92.4(12) . .
Tm6 Tm5 C19_1 144(3) . .
C40_1 Tm5 C19_1 34.1(7) . .
C39_1 Tm5 C19_1 62.2(11) . .
C63_2 Tm5 C19_1 46.8(9) . .
C62_2 Tm5 C19_1 79.4(12) . .
C39_2 Tm5 C19_1 22.3(6) . .
C63_1 Tm5 C19_1 96.0(12) . .
C41_1 Tm5 C19_1 60.4(9) . .
C64_2 Tm5 C19_1 57.6(9) . .
C38_1 Tm5 C19_1 65.9(11) . .
Tm6 Tm5 C61_2 74(3) . .
C40_1 Tm5 C61_2 67.3(11) . .
C39_1 Tm5 C61_2 28.8(8) . .
C63_2 Tm5 C61_2 56.1(10) . .
C62_2 Tm5 C61_2 31.3(6) . .
C39_2 Tm5 C61_2 68.7(11) . .
C63_1 Tm5 C61_2 22.0(6) . .
C41_1 Tm5 C61_2 83.2(13) . .
C64_2 Tm5 C61_2 80.4(11) . .
C38_1 Tm5 C61_2 38.9(8) . .
C19_1 Tm5 C61_2 90.2(13) . .
Tm5 Tm6 C64_1 126(3) . .
Tm5 Tm6 C83_2 120(3) . .
C64_1 Tm6 C83_2 13.1(6) . .
Tm5 Tm6 C63_1 101(3) . .
C64_1 Tm6 C63_1 36.7(6) . .
C83_2 Tm6 C63_1 44.2(9) . .
Tm5 Tm6 C62_2 88(3) . .
C64_1 Tm6 C62_2 41.0(9) . .
C83_2 Tm6 C62_2 41.6(7) . .
C63_1 Tm6 C62_2 20.7(6) . .
Tm5 Tm6 C82_2 154(3) . .
C64_1 Tm6 C82_2 27.7(7) . .
C83_2 Tm6 C82_2 36.4(7) . .
C63_1 Tm6 C82_2 54.9(9) . .
C62_2 Tm6 C82_2 66.3(10) . .
Tm5 Tm6 C65_1 106(3) . .
C64_1 Tm6 C65_1 35.5(6) . .
C83_2 Tm6 C65_1 22.4(6) . .
C63_1 Tm6 C65_1 60.2(9) . .
C62_2 Tm6 C65_1 49.2(8) . .
C82_2 Tm6 C65_1 55.3(8) . .
Tm5 Tm6 C39_1 63(3) . .
C64_1 Tm6 C39_1 68.1(9) . .
C83_2 Tm6 C39_1 68.5(10) . .
C63_1 Tm6 C39_1 38.1(6) . .
C62_2 Tm6 C39_1 27.3(7) . .
C82_2 Tm6 C39_1 91.8(11) . .
C65_1 Tm6 C39_1 71.2(9) . .
Tm5 Tm6 C84_2 105(3) . .
C64_1 Tm6 C84_2 46.5(8) . .
C83_2 Tm6 C84_2 33.7(7) . .
C63_1 Tm6 C84_2 74.0(10) . .
C62_2 Tm6 C84_2 62.5(9) . .
C82_2 Tm6 C84_2 60.9(9) . .
C65_1 Tm6 C84_2 13.9(6) . .
C39_1 Tm6 C84_2 82.7(10) . .
Tm5 Tm6 C84_1 165(3) . .
C64_1 Tm6 C84_1 38.2(7) . .
C83_2 Tm6 C84_1 45.0(8) . .
C63_1 Tm6 C84_1 66.1(9) . .
C62_2 Tm6 C84_1 77.7(11) . .
C82_2 Tm6 C84_1 11.5(6) . .
C65_1 Tm6 C84_1 61.0(9) . .
C39_1 Tm6 C84_1 103.3(11) . .
C84_2 Tm6 C84_1 63.7(8) . .
Tm5 Tm6 C61_2 86(3) . .
C64_1 Tm6 C61_2 59.2(9) . .
C83_2 Tm6 C61_2 66.6(10) . .
C63_1 Tm6 C61_2 22.7(7) . .
C62_2 Tm6 C61_2 32.7(7) . .
C82_2 Tm6 C61_2 73.6(10) . .
C65_1 Tm6 C61_2 80.5(11) . .
C39_1 Tm6 C61_2 30.0(7) . .
C84_2 Tm6 C61_2 94.3(11) . .
C84_1 Tm6 C61_2 84.0(11) . .
Tm5 Tm6 C62_1 116(3) . .
C64_1 Tm6 C62_1 51.8(9) . .
C83_2 Tm6 C62_1 64.2(10) . .
C63_1 Tm6 C62_1 32.3(5) . .
C62_2 Tm6 C62_1 52.8(8) . .
C82_2 Tm6 C62_1 50.9(8) . .
C65_1 Tm6 C62_1 85.4(10) . .
C39_1 Tm6 C62_1 61.7(8) . .
C84_2 Tm6 C62_1 97.9(11) . .
C84_1 Tm6 C62_1 58.4(8) . .
C61_2 Tm6 C62_1 32.3(7) . .
Tm1 Tm7 Tm2 141(2) . .
Tm1 Tm7 Tm3 119(2) . .
Tm2 Tm7 Tm3 89.9(12) . .
Tm1 Tm7 Tm4 41(2) . .
Tm2 Tm7 Tm4 100.9(18) . .
Tm3 Tm7 Tm4 133.1(18) . .
Tm1 Tm7 C75_1 87.8(17) . .
Tm2 Tm7 C75_1 100.4(11) . .
Tm3 Tm7 C75_1 120.3(10) . .
Tm4 Tm7 C75_1 102.6(18) . .
Tm1 Tm7 C51_2 81.6(16) . .
Tm2 Tm7 C51_2 102.2(11) . .
Tm3 Tm7 C51_2 127.6(10) . .
Tm4 Tm7 C51_2 94.8(18) . .
C75_1 Tm7 C51_2 7.8(6) . .
Tm1 Tm7 C52_2 115.6(18) . .
Tm2 Tm7 C52_2 77.1(10) . .
Tm3 Tm7 C52_2 104.9(9) . .
Tm4 Tm7 C52_2 122.0(17) . .
C75_1 Tm7 C52_2 27.9(6) . .
C51_2 Tm7 C52_2 34.1(4) . .
Tm1 Tm7 C50_2 59.7(17) . .
Tm2 Tm7 C50_2 135.5(12) . .
Tm3 Tm7 C50_2 112.9(11) . .
Tm4 Tm7 C50_2 91(2) . .
C75_1 Tm7 C50_2 35.2(8) . .
C51_2 Tm7 C50_2 33.6(4) . .
C52_2 Tm7 C50_2 60.7(7) . .
Tm1 Tm7 C74_1 83.6(19) . .
Tm2 Tm7 C74_1 122.6(12) . .
Tm3 Tm7 C74_1 94.1(9) . .
Tm4 Tm7 C74_1 116(2) . .
C75_1 Tm7 C74_1 32.7(5) . .
C51_2 Tm7 C74_1 37.1(7) . .
C52_2 Tm7 C74_1 46.6(6) . .
C50_2 Tm7 C74_1 25.7(6) . .
Tm1 Tm7 C76_1 117.0(17) . .
Tm2 Tm7 C76_1 65.5(9) . .
Tm3 Tm7 C76_1 114.3(10) . .
Tm4 Tm7 C76_1 111.7(16) . .
C75_1 Tm7 C76_1 35.1(5) . .
C51_2 Tm7 C76_1 38.4(6) . .
C52_2 Tm7 C76_1 15.9(6) . .
C50_2 Tm7 C76_1 70.3(8) . .
C74_1 Tm7 C76_1 60.9(6) . .
Tm1 Tm7 C73_2 78.3(19) . .
Tm2 Tm7 C73_2 136.4(12) . .
Tm3 Tm7 C73_2 79.1(9) . .
Tm4 Tm7 C73_2 118(2) . .
C75_1 Tm7 C73_2 53.5(8) . .
C51_2 Tm7 C73_2 57.1(7) . .
C52_2 Tm7 C73_2 65.7(7) . .
C50_2 Tm7 C73_2 34.0(5) . .
C74_1 Tm7 C73_2 21.0(6) . .
C76_1 Tm7 C73_2 80.8(8) . .
Tm1 Tm7 C75_2 127(2) . .
Tm2 Tm7 C75_2 84.4(10) . .
Tm3 Tm7 C75_2 71.8(7) . .
Tm4 Tm7 C75_2 154.0(18) . .
C75_1 Tm7 C75_2 51.4(5) . .
C51_2 Tm7 C75_2 59.2(6) . .
C52_2 Tm7 C75_2 34.0(5) . .
C50_2 Tm7 C75_2 68.8(8) . .
C74_1 Tm7 C75_2 44.0(6) . .
C76_1 Tm7 C75_2 47.3(7) . .
C73_2 Tm7 C75_2 51.9(8) . .
N4 Ni1 N2 178.1(3) . .
N4 Ni1 N3 91.3(4) . .
N2 Ni1 N3 88.6(4) . .
N4 Ni1 N1 89.1(4) . .
N2 Ni1 N1 91.2(4) . .
N3 Ni1 N1 174.9(3) . .
N5 Ni2 N6 90.2(4) . .
N5 Ni2 N7 174.0(3) . .
N6 Ni2 N7 90.4(3) . .
N5 Ni2 N8 90.2(3) . .
N6 Ni2 N8 177.5(3) . .
N7 Ni2 N8 89.5(3) . .
C111 N1 C114 104.2(7) . .
C111 N1 Ni1 127.0(8) . .
C114 N1 Ni1 128.8(8) . .
C106 N2 C109 104.6(7) . .
C106 N2 Ni1 130.2(9) . .
C109 N2 Ni1 125.2(7) . .
C101 N3 C104 104.6(7) . .
C101 N3 Ni1 126.0(9) . .
C104 N3 Ni1 129.2(8) . .
C96 N4 C99 103.0(7) . .
C96 N4 Ni1 130.2(9) . .
C99 N4 Ni1 126.7(7) . .
C131 N5 C134 103.0(8) . .
C131 N5 Ni2 127.5(7) . .
C134 N5 Ni2 129.3(7) . .
C149 N6 C146 103.5(7) . .
C149 N6 Ni2 129.2(7) . .
C146 N6 Ni2 127.3(7) . .
C144 N7 C141 106.6(8) . .
C144 N7 Ni2 126.3(7) . .
C141 N7 Ni2 127.0(7) . .
C136 N8 C139 107.3(7) . .
C136 N8 Ni2 126.1(8) . .
C139 N8 Ni2 126.7(8) . .
C2_1 C1_1 C9_1 131(2) . .
C2_1 C1_1 C5_1 100.1(15) . .
C9_1 C1_1 C5_1 121.7(19) . .
C1_1 C2_1 C12_1 117(2) . .
C1_1 C2_1 C3_1 117.7(19) . .
C12_1 C2_1 C3_1 117(2) . .
C4_1 C3_1 C15_1 127.0(18) . .
C4_1 C3_1 C2_1 101.7(17) . .
C15_1 C3_1 C2_1 117(2) . .
C3_1 C4_1 C5_1 108.4(17) . .
C3_1 C4_1 C18_1 117.4(16) . .
C5_1 C4_1 C18_1 123.3(18) . .
C6_1 C5_1 C4_1 119(2) . .
C6_1 C5_1 C1_1 120(2) . .
C4_1 C5_1 C1_1 111.6(16) . .
C20_1 C6_1 C5_1 120.4(18) . .
C20_1 C6_1 C7_1 111.2(14) . .
C5_1 C6_1 C7_1 115.5(17) . .
C8_1 C7_1 C22_1 123.7(14) . .
C8_1 C7_1 C6_1 128.5(15) . .
C22_1 C7_1 C6_1 101.7(12) . .
C7_1 C8_1 C25_1 116.4(14) . .
C7_1 C8_1 C9_1 108.1(14) . .
C25_1 C8_1 C9_1 127.8(15) . .
C10_1 C9_1 C1_1 113.0(17) . .
C10_1 C9_1 C8_1 112.4(16) . .
C1_1 C9_1 C8_1 125.5(17) . .
C9_1 C10_1 C11_1 116.1(16) . .
C9_1 C10_1 C27_1 126.9(16) . .
C11_1 C10_1 C27_1 109.3(13) . .
C12_1 C11_1 C10_1 128.6(17) . .
C12_1 C11_1 C29_1 119.0(16) . .
C10_1 C11_1 C29_1 104.5(13) . .
C11_1 C12_1 C2_1 112.4(17) . .
C11_1 C12_1 C13_1 112.3(16) . .
C2_1 C12_1 C13_1 129.9(19) . .
C14_1 C13_1 C31_1 114.3(16) . .
C14_1 C13_1 C12_1 112.3(15) . .
C31_1 C13_1 C12_1 129.2(17) . .
C34_1 C14_1 C13_1 130.3(16) . .
C34_1 C14_1 C15_1 103.5(11) . .
C13_1 C14_1 C15_1 117.1(14) . .
C16_1 C15_1 C3_1 117.6(15) . .
C16_1 C15_1 C14_1 109.3(13) . .
C3_1 C15_1 C14_1 126.2(14) . .
C15_1 C16_1 C35_1 111.7(17) . .
C15_1 C16_1 C17_1 120.9(16) . .
C35_1 C16_1 C17_1 120.1(12) . .
C18_1 C17_1 C38_1 112.1(17) . .
C18_1 C17_1 C16_1 118.9(16) . .
C38_1 C17_1 C16_1 118.2(12) . .
C19_1 C18_1 C17_1 123.4(14) . .
C19_1 C18_1 C4_1 117.4(13) . .
C17_1 C18_1 C4_1 116.0(14) . .
C19_1 C18_1 Tm5 61.5(13) . .
C17_1 C18_1 Tm5 79.7(12) . .
C4_1 C18_1 Tm5 115.5(14) . .
C40_1 C19_1 C18_1 122.3(14) . .
C40_1 C19_1 C20_1 118.0(13) . .
C18_1 C19_1 C20_1 113.0(13) . .
C40_1 C19_1 Tm5 56.2(14) . .
C18_1 C19_1 Tm5 88.9(14) . .
C20_1 C19_1 Tm5 102.2(15) . .
C6_1 C20_1 C21_1 110.6(16) . .
C6_1 C20_1 C19_1 126.1(16) . .
C21_1 C20_1 C19_1 114.8(14) . .
C20_1 C21_1 C42_1 129.6(16) . .
C20_1 C21_1 C22_1 106.7(13) . .
C42_1 C21_1 C22_1 117.0(15) . .
C23_1 C22_1 C7_1 121.6(15) . .
C23_1 C22_1 C21_1 117.1(15) . .
C7_1 C22_1 C21_1 108.4(12) . .
C22_1 C23_1 C24_1 116.3(13) . .
C22_1 C23_1 C44_1 117.6(14) . .
C24_1 C23_1 C44_1 120.9(14) . .
C25_1 C24_1 C23_1 121.4(12) . .
C25_1 C24_1 C47_1 113.9(11) . .
C23_1 C24_1 C47_1 121.8(12) . .
C24_1 C25_1 C8_1 120.3(13) . .
C24_1 C25_1 C26_1 124.1(12) . .
C8_1 C25_1 C26_1 111.6(12) . .
C49_1 C26_1 C27_1 110.3(14) . .
C49_1 C26_1 C25_1 119.3(13) . .
C27_1 C26_1 C25_1 126.5(14) . .
C26_1 C27_1 C28_1 126.1(16) . .
C26_1 C27_1 C10_1 113.4(14) . .
C28_1 C27_1 C10_1 108.2(12) . .
C26_1 C27_1 Tm4 85.8(14) . .
C28_1 C27_1 Tm4 58.1(12) . .
C10_1 C27_1 Tm4 94.0(15) . .
C27_1 C28_1 C29_1 107.0(15) . .
C27_1 C28_1 C51_1 118.1(14) . .
C29_1 C28_1 C51_1 126.6(15) . .
C27_1 C28_1 Tm4 92.3(14) . .
C29_1 C28_1 Tm4 77.6(18) . .
C51_1 C28_1 Tm4 73.6(16) . .
C30_1 C29_1 C28_1 111.7(18) . .
C30_1 C29_1 C11_1 128.9(18) . .
C28_1 C29_1 C11_1 110.7(14) . .
C30_1 C29_1 Tm4 70.7(17) . .
C28_1 C29_1 Tm4 69.3(16) . .
C11_1 C29_1 Tm4 99.6(18) . .
C53_1 C30_1 C29_1 122.4(18) . .
C53_1 C30_1 C31_1 120.7(16) . .
C29_1 C30_1 C31_1 111.7(16) . .
C53_1 C30_1 Tm4 75.2(16) . .
C29_1 C30_1 Tm4 76.7(18) . .
C31_1 C30_1 Tm4 96.6(18) . .
C32_1 C31_1 C13_1 119.0(17) . .
C32_1 C31_1 C30_1 118.7(15) . .
C13_1 C31_1 C30_1 118.2(15) . .
C31_1 C32_1 C33_1 120.2(16) . .
C31_1 C32_1 C55_1 123.2(17) . .
C33_1 C32_1 C55_1 112.1(16) . .
C34_1 C33_1 C32_1 122.0(15) . .
C34_1 C33_1 C58_1 103.5(14) . .
C32_1 C33_1 C58_1 127.9(16) . .
C14_1 C34_1 C33_1 113.3(14) . .
C14_1 C34_1 C35_1 108.0(13) . .
C33_1 C34_1 C35_1 131.5(16) . .
C16_1 C35_1 C36_1 126.3(17) . .
C16_1 C35_1 C34_1 106.8(15) . .
C36_1 C35_1 C34_1 115.6(18) . .
C35_1 C36_1 C37_1 113.7(19) . .
C35_1 C36_1 C59_1 117.8(19) . .
C37_1 C36_1 C59_1 117.1(19) . .
C61_1 C37_1 C36_1 101(2) . .
C61_1 C37_1 C38_1 121.4(17) . .
C36_1 C37_1 C38_1 128.2(18) . .
C39_1 C38_1 C17_1 126.7(19) . .
C39_1 C38_1 C37_1 115.1(16) . .
C17_1 C38_1 C37_1 112.7(12) . .
C39_1 C38_1 Tm5 56.7(13) . .
C17_1 C38_1 Tm5 93.5(15) . .
C37_1 C38_1 Tm5 99.8(16) . .
C38_1 C39_1 C40_1 118.9(15) . .
C38_1 C39_1 C63_1 117.2(14) . .
C40_1 C39_1 C63_1 117.2(13) . .
C38_1 C39_1 Tm5 89.1(16) . .
C40_1 C39_1 Tm5 69.9(14) . .
C63_1 C39_1 Tm5 85.2(16) . .
C38_1 C39_1 Tm6 100.6(15) . .
C40_1 C39_1 Tm6 81.1(13) . .
C63_1 C39_1 Tm6 62.9(12) . .
Tm5 C39_1 Tm6 22.4(10) . .
C19_1 C40_1 C39_1 116.4(14) . .
C19_1 C40_1 C41_1 120.9(14) . .
C39_1 C40_1 C41_1 117.2(14) . .
C19_1 C40_1 Tm5 89.6(17) . .
C39_1 C40_1 Tm5 70.5(14) . .
C41_1 C40_1 Tm5 86(2) . .
C19_1 C40_1 Tm6 108.6(16) . .
C39_1 C40_1 Tm6 65.5(12) . .
C41_1 C40_1 Tm6 73.8(17) . .
Tm5 C40_1 Tm6 19.2(10) . .
C65_1 C41_1 C42_1 120(2) . .
C65_1 C41_1 C40_1 115.4(16) . .
C42_1 C41_1 C40_1 117.8(17) . .
C65_1 C41_1 Tm5 83(2) . .
C42_1 C41_1 Tm5 103(2) . .
C40_1 C41_1 Tm5 57.4(16) . .
C65_1 C41_1 Tm6 63.3(17) . .
C42_1 C41_1 Tm6 109(2) . .
C40_1 C41_1 Tm6 72.6(16) . .
Tm5 C41_1 Tm6 20.4(8) . .
C41_1 C42_1 C21_1 118.8(18) . .
C41_1 C42_1 C43_1 101.1(16) . .
C21_1 C42_1 C43_1 127.8(18) . .
C66_1 C43_1 C44_1 130.7(18) . .
C66_1 C43_1 C42_1 106.5(15) . .
C44_1 C43_1 C42_1 112.9(17) . .
C45_1 C44_1 C43_1 108.4(15) . .
C45_1 C44_1 C23_1 116.8(16) . .
C43_1 C44_1 C23_1 126.5(17) . .
C44_1 C45_1 C68_1 122.8(16) . .
C44_1 C45_1 C46_1 123.0(15) . .
C68_1 C45_1 C46_1 107.7(13) . .
C47_1 C46_1 C70_1 123.5(19) . .
C47_1 C46_1 C45_1 120.2(16) . .
C70_1 C46_1 C45_1 110.9(13) . .
C48_1 C47_1 C46_1 107.7(16) . .
C48_1 C47_1 C24_1 126.5(15) . .
C46_1 C47_1 C24_1 116.3(16) . .
C72_1 C48_1 C47_1 134.1(16) . .
C72_1 C48_1 C49_1 105.9(13) . .
C47_1 C48_1 C49_1 115.5(13) . .
C50_1 C49_1 C26_1 122.5(17) . .
C50_1 C49_1 C48_1 108.6(14) . .
C26_1 C49_1 C48_1 120.0(14) . .
C49_1 C50_1 C51_1 129.1(19) . .
C49_1 C50_1 C73_1 111.1(14) . .
C51_1 C50_1 C73_1 112.5(16) . .
C49_1 C50_1 Tm1 95.8(18) . .
C51_1 C50_1 Tm1 75.4(14) . .
C73_1 C50_1 Tm1 70.5(13) . .
C49_1 C50_1 Tm4 90.1(18) . .
C51_1 C50_1 Tm4 63.1(15) . .
C73_1 C50_1 Tm4 92.5(17) . .
Tm1 C50_1 Tm4 22.2(8) . .
C52_1 C51_1 C50_1 121.8(18) . .
C52_1 C51_1 C28_1 114.9(14) . .
C50_1 C51_1 C28_1 111.7(15) . .
C52_1 C51_1 Tm4 75.8(14) . .
C50_1 C51_1 Tm4 87.0(18) . .
C28_1 C51_1 Tm4 72.6(15) . .
C52_1 C51_1 Tm1 69.3(11) . .
C50_1 C51_1 Tm1 73.2(15) . .
C28_1 C51_1 Tm1 95.9(13) . .
Tm4 C51_1 Tm1 23.9(10) . .
C53_1 C52_1 C51_1 122.4(15) . .
C53_1 C52_1 C75_1 107.5(15) . .
C51_1 C52_1 C75_1 120.4(15) . .
C53_1 C52_1 Tm1 89.4(12) . .
C51_1 C52_1 Tm1 78.9(11) . .
C75_1 C52_1 Tm1 70.7(16) . .
C53_1 C52_1 Tm4 74.9(14) . .
C51_1 C52_1 Tm4 72.1(14) . .
C75_1 C52_1 Tm4 93.8(19) . .
Tm1 C52_1 Tm4 24.3(9) . .
C53_1 C52_1 Tm7 84.2(12) . .
C51_1 C52_1 Tm7 91.2(12) . .
C75_1 C52_1 Tm7 62.1(16) . .
Tm1 C52_1 Tm7 12.4(4) . .
Tm4 C52_1 Tm7 31.8(10) . .
C52_1 C53_1 C30_1 121.7(16) . .
C52_1 C53_1 C54_1 111.2(14) . .
C30_1 C53_1 C54_1 118.6(15) . .
C52_1 C53_1 Tm4 74.3(14) . .
C30_1 C53_1 Tm4 72.3(16) . .
C54_1 C53_1 Tm4 96.0(18) . .
C52_1 C53_1 Tm1 61.7(10) . .
C30_1 C53_1 Tm1 94.4(14) . .
C54_1 C53_1 Tm1 84.3(14) . .
Tm4 C53_1 Tm1 22.1(10) . .
C52_1 C53_1 Tm2 87.6(12) . .
C30_1 C53_1 Tm2 97.3(14) . .
C54_1 C53_1 Tm2 54.6(13) . .
Tm4 C53_1 Tm2 41.6(9) . .
Tm1 C53_1 Tm2 32.4(3) . .
C52_1 C53_1 Tm7 67.9(11) . .
C30_1 C53_1 Tm7 99.8(15) . .
C54_1 C53_1 Tm7 72.3(14) . .
Tm4 C53_1 Tm7 29.9(10) . .
Tm1 C53_1 Tm7 11.9(4) . .
Tm2 C53_1 Tm7 21.6(4) . .
C76_1 C54_1 C55_1 125.4(19) . .
C76_1 C54_1 C53_1 105.2(15) . .
C55_1 C54_1 C53_1 121.5(16) . .
C76_1 C54_1 Tm2 72.8(15) . .
C55_1 C54_1 Tm2 77.5(16) . .
C53_1 C54_1 Tm2 93.4(16) . .
C76_1 C54_1 Tm7 65.2(15) . .
C55_1 C54_1 Tm7 98.0(17) . .
C53_1 C54_1 Tm7 76.6(14) . .
Tm2 C54_1 Tm7 21.7(4) . .
C54_1 C55_1 C56_1 112.9(16) . .
C54_1 C55_1 C32_1 117.1(17) . .
C56_1 C55_1 C32_1 124.2(17) . .
C54_1 C55_1 Tm2 68.3(15) . .
C56_1 C55_1 Tm2 77.1(13) . .
C32_1 C55_1 Tm2 99.6(19) . .
C55_1 C56_1 C78_1 123.4(16) . .
C55_1 C56_1 C57_1 117.2(14) . .
C78_1 C56_1 C57_1 108.8(13) . .
C55_1 C56_1 Tm2 69.7(12) . .
C78_1 C56_1 Tm2 68.9(12) . .
C57_1 C56_1 Tm2 103.7(11) . .
C58_1 C57_1 C80_1 122.8(14) . .
C58_1 C57_1 C56_1 122.5(13) . .
C80_1 C57_1 C56_1 106.4(11) . .
C57_1 C58_1 C59_1 109.6(13) . .
C57_1 C58_1 C33_1 114.8(14) . .
C59_1 C58_1 C33_1 128.9(15) . .
C60_1 C59_1 C58_1 130.9(16) . .
C60_1 C59_1 C36_1 98.8(13) . .
C58_1 C59_1 C36_1 121.8(16) . .
C59_1 C60_1 C81_1 116.1(17) . .
C59_1 C60_1 C61_1 114.6(13) . .
C81_1 C60_1 C61_1 122.9(16) . .
C62_1 C61_1 C37_1 123.9(17) . .
C62_1 C61_1 C60_1 116.9(14) . .
C37_1 C61_1 C60_1 107.4(15) . .
C63_1 C62_1 C61_1 117.2(16) . .
C63_1 C62_1 C83_1 110.6(14) . .
C61_1 C62_1 C83_1 122.9(15) . .
C63_1 C62_1 Tm6 58.9(13) . .
C61_1 C62_1 Tm6 101.5(15) . .
C83_1 C62_1 Tm6 77.8(13) . .
C62_1 C63_1 C64_1 99.5(15) . .
C62_1 C63_1 C39_1 124.3(15) . .
C64_1 C63_1 C39_1 125.3(15) . .
C62_1 C63_1 Tm6 88.8(15) . .
C64_1 C63_1 Tm6 70.2(15) . .
C39_1 C63_1 Tm6 79.0(14) . .
C62_1 C63_1 Tm5 99.5(16) . .
C64_1 C63_1 Tm5 86.3(15) . .
C39_1 C63_1 Tm5 58.1(13) . .
Tm6 C63_1 Tm5 20.9(9) . .
C63_1 C64_1 C65_1 112.0(15) . .
C63_1 C64_1 C84_1 123.6(14) . .
C65_1 C64_1 C84_1 114.2(15) . .
C63_1 C64_1 Tm6 73.0(14) . .
C65_1 C64_1 Tm6 80.5(14) . .
C84_1 C64_1 Tm6 84.5(15) . .
C63_1 C64_1 Tm5 64.5(14) . .
C65_1 C64_1 Tm5 73.8(13) . .
C84_1 C64_1 Tm5 99.8(15) . .
Tm6 C64_1 Tm5 15.4(10) . .
C41_1 C65_1 C64_1 131.8(17) . .
C41_1 C65_1 C66_1 94.9(15) . .
C64_1 C65_1 C66_1 123.7(15) . .
C41_1 C65_1 Tm6 85(2) . .
C64_1 C65_1 Tm6 64.0(13) . .
C66_1 C65_1 Tm6 97.7(14) . .
C41_1 C65_1 Tm5 66.6(19) . .
C64_1 C65_1 Tm5 77.2(14) . .
C66_1 C65_1 Tm5 101.7(14) . .
Tm6 C65_1 Tm5 18.8(8) . .
C43_1 C66_1 C67_1 118.8(17) . .
C43_1 C66_1 C65_1 117.6(15) . .
C67_1 C66_1 C65_1 112.9(15) . .
C43_1 C66_1 Tm6 101.4(17) . .
C67_1 C66_1 Tm6 83.1(14) . .
C65_1 C66_1 Tm6 52.9(11) . .
C68_1 C67_1 C66_1 113.6(16) . .
C68_1 C67_1 C85_1 104.8(16) . .
C66_1 C67_1 C85_1 135.3(18) . .
C67_1 C68_1 C45_1 122.8(18) . .
C67_1 C68_1 C69_1 122.8(16) . .
C45_1 C68_1 C69_1 104.0(14) . .
C87_1 C69_1 C70_1 116.5(15) . .
C87_1 C69_1 C68_1 121.2(14) . .
C70_1 C69_1 C68_1 113.7(14) . .
C69_1 C70_1 C46_1 103.3(15) . .
C69_1 C70_1 C71_1 125.2(15) . .
C46_1 C70_1 C71_1 120.5(15) . .
C72_1 C71_1 C89_1 122.0(19) . .
C72_1 C71_1 C70_1 116.4(15) . .
C89_1 C71_1 C70_1 115.6(14) . .
C72_1 C71_1 Tm3 94.4(13) . .
C89_1 C71_1 Tm3 59.6(11) . .
C70_1 C71_1 Tm3 92.2(12) . .
C48_1 C72_1 C71_1 117.4(17) . .
C48_1 C72_1 C73_1 112.4(14) . .
C71_1 C72_1 C73_1 119.8(18) . .
C48_1 C72_1 Tm1 88.1(13) . .
C71_1 C72_1 Tm1 93.0(13) . .
C73_1 C72_1 Tm1 56.9(9) . .
C74_1 C73_1 C50_1 128.6(15) . .
C74_1 C73_1 C72_1 119.2(16) . .
C50_1 C73_1 C72_1 101.8(14) . .
C74_1 C73_1 Tm1 73.3(12) . .
C50_1 C73_1 Tm1 75.2(13) . .
C72_1 C73_1 Tm1 92.9(11) . .
C74_1 C73_1 Tm7 63.0(12) . .
C50_1 C73_1 Tm7 86.1(14) . .
C72_1 C73_1 Tm7 93.8(12) . .
Tm1 C73_1 Tm7 11.4(3) . .
C75_1 C74_1 C73_1 115.1(16) . .
C75_1 C74_1 C90_1 115.9(17) . .
C73_1 C74_1 C90_1 120.0(18) . .
C75_1 C74_1 Tm7 69.7(19) . .
C73_1 C74_1 Tm7 87.4(14) . .
C90_1 C74_1 Tm7 82.4(18) . .
C75_1 C74_1 Tm1 71.7(19) . .
C73_1 C74_1 Tm1 74.7(12) . .
C90_1 C74_1 Tm1 93.4(19) . .
Tm7 C74_1 Tm1 13.7(4) . .
C75_1 C74_1 Tm3 93.8(19) . .
C73_1 C74_1 Tm3 90.8(13) . .
C90_1 C74_1 Tm3 56.6(16) . .
Tm7 C74_1 Tm3 28.7(4) . .
Tm1 C74_1 Tm3 37.1(3) . .
C74_1 C75_1 C52_1 120.8(17) . .
C74_1 C75_1 C76_1 125.8(19) . .
C52_1 C75_1 C76_1 104.5(17) . .
C74_1 C75_1 Tm7 77.6(19) . .
C52_1 C75_1 Tm7 84.1(16) . .
C76_1 C75_1 Tm7 79.2(17) . .
C74_1 C75_1 Tm1 75.9(19) . .
C52_1 C75_1 Tm1 73.7(14) . .
C76_1 C75_1 Tm1 91.2(18) . .
Tm7 C75_1 Tm1 14.1(5) . .
C74_1 C75_1 Tm2 94(2) . .
C52_1 C75_1 Tm2 88.3(16) . .
C76_1 C75_1 Tm2 57.0(14) . .
Tm7 C75_1 Tm2 22.4(6) . .
Tm1 C75_1 Tm2 34.5(5) . .
C54_1 C76_1 C77_1 122(2) . .
C54_1 C76_1 C75_1 111.3(17) . .
C77_1 C76_1 C75_1 113.9(19) . .
C54_1 C76_1 Tm2 73.5(16) . .
C77_1 C76_1 Tm2 71.9(13) . .
C75_1 C76_1 Tm2 90.4(18) . .
C54_1 C76_1 Tm7 86.1(17) . .
C77_1 C76_1 Tm7 81.3(14) . .
C75_1 C76_1 Tm7 65.7(17) . .
Tm2 C76_1 Tm7 24.8(5) . .
C54_1 C76_1 Tm1 84.1(16) . .
C77_1 C76_1 Tm1 91.1(14) . .
C75_1 C76_1 Tm1 57.4(16) . .
Tm2 C76_1 Tm1 33.3(3) . .
Tm7 C76_1 Tm1 10.6(4) . .
C76_1 C77_1 C91_1 125(2) . .
C76_1 C77_1 C78_1 117.8(16) . .
C91_1 C77_1 C78_1 108.7(15) . .
C76_1 C77_1 Tm2 73.1(13) . .
C91_1 C77_1 Tm2 91.1(15) . .
C78_1 C77_1 Tm2 76.9(13) . .
C76_1 C77_1 Tm7 68.3(14) . .
C91_1 C77_1 Tm7 77.3(14) . .
C78_1 C77_1 Tm7 98.6(15) . .
Tm2 C77_1 Tm7 22.8(4) . .
C76_1 C77_1 Tm3 96.3(15) . .
C91_1 C77_1 Tm3 54.1(13) . .
C78_1 C77_1 Tm3 90.4(13) . .
Tm2 C77_1 Tm3 37.0(3) . .
Tm7 C77_1 Tm3 28.5(4) . .
C79_1 C78_1 C56_1 108.6(16) . .
C79_1 C78_1 C77_1 126.7(15) . .
C56_1 C78_1 C77_1 116.7(13) . .
C79_1 C78_1 Tm2 98.3(14) . .
C56_1 C78_1 Tm2 77.3(12) . .
C77_1 C78_1 Tm2 67.3(13) . .
C93_1 C79_1 C78_1 116.6(16) . .
C93_1 C79_1 C80_1 125.1(15) . .
C78_1 C79_1 C80_1 107.8(13) . .
C81_1 C80_1 C57_1 120.2(16) . .
C81_1 C80_1 C79_1 122.6(16) . .
C57_1 C80_1 C79_1 108.3(12) . .
C80_1 C81_1 C60_1 118.1(18) . .
C80_1 C81_1 C82_1 113.2(18) . .
C60_1 C81_1 C82_1 121.7(19) . .
C83_1 C82_1 C94_1 115.8(15) . .
C83_1 C82_1 C81_1 116.8(16) . .
C94_1 C82_1 C81_1 123.9(17) . .
C82_1 C83_1 C84_1 120.9(16) . .
C82_1 C83_1 C62_1 118.1(16) . .
C84_1 C83_1 C62_1 112.4(12) . .
C82_1 C83_1 Tm6 105.0(18) . .
C84_1 C83_1 Tm6 68.3(13) . .
C62_1 C83_1 Tm6 67.4(12) . .
C85_1 C84_1 C83_1 126.7(17) . .
C85_1 C84_1 C64_1 129.5(17) . .
C83_1 C84_1 C64_1 92.3(11) . .
C85_1 C84_1 Tm6 94.9(19) . .
C83_1 C84_1 Tm6 80.6(14) . .
C64_1 C84_1 Tm6 57.4(12) . .
C84_1 C85_1 C86_1 110.5(16) . .
C84_1 C85_1 C67_1 101.9(16) . .
C86_1 C85_1 C67_1 144(2) . .
C84_1 C85_1 Tm6 57.4(15) . .
C86_1 C85_1 Tm6 107(2) . .
C67_1 C85_1 Tm6 78.5(16) . .
C94_1 C86_1 C85_1 124.2(17) . .
C94_1 C86_1 C87_1 130.2(18) . .
C85_1 C86_1 C87_1 100.9(14) . .
C88_1 C87_1 C69_1 113.1(15) . .
C88_1 C87_1 C86_1 116.7(17) . .
C69_1 C87_1 C86_1 125.0(16) . .
C88_1 C87_1 Tm3 57.1(13) . .
C69_1 C87_1 Tm3 96.7(14) . .
C86_1 C87_1 Tm3 91.5(17) . .
C89_1 C88_1 C87_1 131.0(19) . .
C89_1 C88_1 C92_1 101.9(13) . .
C87_1 C88_1 C92_1 118.9(15) . .
C89_1 C88_1 Tm3 76.4(13) . .
C87_1 C88_1 Tm3 91.4(16) . .
C92_1 C88_1 Tm3 71.2(12) . .
C88_1 C89_1 C71_1 117.0(17) . .
C88_1 C89_1 C90_1 114.9(15) . .
C71_1 C89_1 C90_1 116.1(17) . .
C88_1 C89_1 Tm3 69.6(13) . .
C71_1 C89_1 Tm3 89.8(12) . .
C90_1 C89_1 Tm3 75.7(14) . .
C74_1 C90_1 C89_1 123.0(17) . .
C74_1 C90_1 C91_1 123.8(18) . .
C89_1 C90_1 C91_1 102.2(16) . .
C74_1 C90_1 Tm3 95.7(19) . .
C89_1 C90_1 Tm3 68.1(13) . .
C91_1 C90_1 Tm3 70.2(13) . .
C74_1 C90_1 Tm7 66.9(16) . .
C89_1 C90_1 Tm7 95.5(15) . .
C91_1 C90_1 Tm7 78.1(14) . .
Tm3 C90_1 Tm7 31.7(5) . .
C74_1 C90_1 Tm1 58.5(15) . .
C89_1 C90_1 Tm1 94.3(15) . .
C91_1 C90_1 Tm1 89.2(14) . .
Tm3 C90_1 Tm1 37.5(4) . .
Tm7 C90_1 Tm1 11.2(4) . .
C92_1 C91_1 C77_1 128(2) . .
C92_1 C91_1 C90_1 108.4(15) . .
C77_1 C91_1 C90_1 115.4(18) . .
C92_1 C91_1 Tm3 68.8(14) . .
C77_1 C91_1 Tm3 97.9(15) . .
C90_1 C91_1 Tm3 74.0(13) . .
C92_1 C91_1 Tm2 95.3(16) . .
C77_1 C91_1 Tm2 58.1(13) . .
C90_1 C91_1 Tm2 92.2(15) . .
Tm3 C91_1 Tm2 39.8(4) . .
C92_1 C91_1 Tm7 98.4(16) . .
C77_1 C91_1 Tm7 73.3(14) . .
C90_1 C91_1 Tm7 70.0(14) . .
Tm3 C91_1 Tm7 30.6(4) . .
Tm2 C91_1 Tm7 22.5(4) . .
C91_1 C92_1 C93_1 122.5(17) . .
C91_1 C92_1 C88_1 112.5(15) . .
C93_1 C92_1 C88_1 117.0(15) . .
C91_1 C92_1 Tm3 78.1(15) . .
C93_1 C92_1 Tm3 93.2(15) . .
C88_1 C92_1 Tm3 69.6(12) . .
C92_1 C93_1 C79_1 116.3(16) . .
C92_1 C93_1 C94_1 128.0(16) . .
C79_1 C93_1 C94_1 110.7(14) . .
C92_1 C93_1 Tm3 56.0(12) . .
C79_1 C93_1 Tm3 99.7(14) . .
C94_1 C93_1 Tm3 96.1(14) . .
C86_1 C94_1 C82_1 119.4(15) . .
C86_1 C94_1 C93_1 109.1(15) . .
C82_1 C94_1 C93_1 124.0(15) . .
C2_2 C1_2 C9_2 134(2) . .
C2_2 C1_2 C5_2 95.8(17) . .
C9_2 C1_2 C5_2 125(2) . .
C1_2 C2_2 C12_2 108(2) . .
C1_2 C2_2 C3_2 120(2) . .
C12_2 C2_2 C3_2 118(3) . .
C4_2 C3_2 C15_2 127(3) . .
C4_2 C3_2 C2_2 102(2) . .
C15_2 C3_2 C2_2 117(2) . .
C3_2 C4_2 C5_2 106(2) . .
C3_2 C4_2 C18_2 120(2) . .
C5_2 C4_2 C18_2 128(2) . .
C6_2 C5_2 C4_2 117(2) . .
C6_2 C5_2 C1_2 121(2) . .
C4_2 C5_2 C1_2 116.0(19) . .
C20_2 C6_2 C5_2 118(3) . .
C20_2 C6_2 C7_2 117(2) . .
C5_2 C6_2 C7_2 110(2) . .
C8_2 C7_2 C22_2 124.5(19) . .
C8_2 C7_2 C6_2 133(2) . .
C22_2 C7_2 C6_2 96.4(16) . .
C7_2 C8_2 C25_2 117.5(18) . .
C7_2 C8_2 C9_2 108.3(16) . .
C25_2 C8_2 C9_2 125.5(19) . .
C10_2 C9_2 C1_2 117.6(18) . .
C10_2 C9_2 C8_2 110.6(18) . .
C1_2 C9_2 C8_2 120.9(19) . .
C9_2 C10_2 C11_2 108.9(16) . .
C9_2 C10_2 C27_2 132.2(19) . .
C11_2 C10_2 C27_2 111.5(14) . .
C9_2 C10_2 Tm4 98(2) . .
C11_2 C10_2 Tm4 83.3(17) . .
C27_2 C10_2 Tm4 63.4(16) . .
C12_2 C11_2 C10_2 128.9(18) . .
C12_2 C11_2 C29_2 117.3(18) . .
C10_2 C11_2 C29_2 104.1(14) . .
C12_2 C11_2 Tm4 98.4(18) . .
C10_2 C11_2 Tm4 66.0(16) . .
C29_2 C11_2 Tm4 72.1(17) . .
C11_2 C12_2 C2_2 117.3(18) . .
C11_2 C12_2 C13_2 114.5(18) . .
C2_2 C12_2 C13_2 128.0(18) . .
C14_2 C13_2 C31_2 112.7(18) . .
C14_2 C13_2 C12_2 113.2(18) . .
C31_2 C13_2 C12_2 130(2) . .
C13_2 C14_2 C34_2 136(2) . .
C13_2 C14_2 C15_2 117.5(18) . .
C34_2 C14_2 C15_2 100.1(14) . .
C16_2 C15_2 C3_2 115(2) . .
C16_2 C15_2 C14_2 113.3(18) . .
C3_2 C15_2 C14_2 125.4(19) . .
C35_2 C16_2 C15_2 109(2) . .
C35_2 C16_2 C17_2 122.0(17) . .
C15_2 C16_2 C17_2 123(2) . .
C18_2 C17_2 C38_2 113(2) . .
C18_2 C17_2 C16_2 120(2) . .
C38_2 C17_2 C16_2 117.6(15) . .
C17_2 C18_2 C19_2 122.3(17) . .
C17_2 C18_2 C4_2 113.8(18) . .
C19_2 C18_2 C4_2 115.2(17) . .
C40_2 C19_2 C18_2 121.4(17) . .
C40_2 C19_2 C20_2 119.5(18) . .
C18_2 C19_2 C20_2 110.6(17) . .
C6_2 C20_2 C21_2 107(2) . .
C6_2 C20_2 C19_2 131(2) . .
C21_2 C20_2 C19_2 113.4(18) . .
C20_2 C21_2 C42_2 129(2) . .
C20_2 C21_2 C22_2 106.9(17) . .
C42_2 C21_2 C22_2 117.0(18) . .
C23_2 C22_2 C7_2 120.5(19) . .
C23_2 C22_2 C21_2 120.1(18) . .
C7_2 C22_2 C21_2 112.1(16) . .
C22_2 C23_2 C24_2 116.4(17) . .
C22_2 C23_2 C44_2 113.6(18) . .
C24_2 C23_2 C44_2 124(2) . .
C25_2 C24_2 C23_2 123.8(17) . .
C25_2 C24_2 C47_2 112.9(16) . .
C23_2 C24_2 C47_2 120.0(17) . .
C24_2 C25_2 C8_2 117.3(17) . .
C24_2 C25_2 C26_2 124.0(17) . .
C8_2 C25_2 C26_2 114.2(17) . .
C24_2 C25_2 Tm4 101(2) . .
C8_2 C25_2 Tm4 89(2) . .
C26_2 C25_2 Tm4 59.1(19) . .
C49_2 C26_2 C27_2 106.7(17) . .
C49_2 C26_2 C25_2 120.9(17) . .
C27_2 C26_2 C25_2 126.9(18) . .
C49_2 C26_2 Tm4 88(2) . .
C27_2 C26_2 Tm4 70.3(16) . .
C25_2 C26_2 Tm4 88(2) . .
C49_2 C26_2 Tm1 64.5(18) . .
C27_2 C26_2 Tm1 77.1(14) . .
C25_2 C26_2 Tm1 102(2) . .
Tm4 C26_2 Tm1 23.5(11) . .
C26_2 C27_2 C28_2 131.2(19) . .
C26_2 C27_2 C10_2 109.2(16) . .
C28_2 C27_2 C10_2 104.9(14) . .
C26_2 C27_2 Tm4 73.9(17) . .
C28_2 C27_2 Tm4 79.5(18) . .
C10_2 C27_2 Tm4 79.2(18) . .
C26_2 C27_2 Tm1 71.9(14) . .
C28_2 C27_2 Tm1 68.2(14) . .
C10_2 C27_2 Tm1 100.9(15) . .
Tm4 C27_2 Tm1 22.5(11) . .
C27_2 C28_2 C29_2 110.1(17) . .
C27_2 C28_2 C51_2 114.3(16) . .
C29_2 C28_2 C51_2 126.6(17) . .
C27_2 C28_2 Tm4 65.6(16) . .
C29_2 C28_2 Tm4 82.7(19) . .
C51_2 C28_2 Tm4 89.7(19) . .
C27_2 C28_2 Tm1 80.0(15) . .
C29_2 C28_2 Tm1 95.1(18) . .
C51_2 C28_2 Tm1 65.7(15) . .
Tm4 C28_2 Tm1 24.1(10) . .
C27_2 C28_2 Tm7 92.4(16) . .
C29_2 C28_2 Tm7 88.5(17) . .
C51_2 C28_2 Tm7 61.9(15) . .
Tm4 C28_2 Tm7 31.8(10) . .
Tm1 C28_2 Tm7 12.7(4) . .
C27_2 C28_2 Tm2 106.8(17) . .
C29_2 C28_2 Tm2 68.6(15) . .
C51_2 C28_2 Tm2 71.2(15) . .
Tm4 C28_2 Tm2 41.3(10) . .
Tm1 C28_2 Tm2 32.8(3) . .
Tm7 C28_2 Tm2 21.6(5) . .
C30_2 C29_2 C28_2 112.1(19) . .
C30_2 C29_2 C11_2 126(2) . .
C28_2 C29_2 C11_2 109.1(15) . .
C30_2 C29_2 Tm4 93(2) . .
C28_2 C29_2 Tm4 65.4(17) . .
C11_2 C29_2 Tm4 74.5(17) . .
C30_2 C29_2 Tm2 51(2) . .
C28_2 C29_2 Tm2 81.9(16) . .
C11_2 C29_2 Tm2 104.1(17) . .
Tm4 C29_2 Tm2 41.8(9) . .
C53_2 C30_2 C29_2 121(2) . .
C53_2 C30_2 C31_2 121(2) . .
C29_2 C30_2 C31_2 115.9(19) . .
C53_2 C30_2 Tm2 69(2) . .
C29_2 C30_2 Tm2 98(2) . .
C31_2 C30_2 Tm2 93(3) . .
C53_2 C30_2 Tm7 69(2) . .
C29_2 C30_2 Tm7 82(2) . .
C31_2 C30_2 Tm7 110(3) . .
Tm2 C30_2 Tm7 18.9(5) . .
C32_2 C31_2 C13_2 117(2) . .
C32_2 C31_2 C30_2 120(2) . .
C13_2 C31_2 C30_2 114(2) . .
C32_2 C31_2 Tm2 86(2) . .
C13_2 C31_2 Tm2 102(2) . .
C30_2 C31_2 Tm2 54(2) . .
C31_2 C32_2 C33_2 121(2) . .
C31_2 C32_2 C55_2 120(2) . .
C33_2 C32_2 C55_2 109(2) . .
C31_2 C32_2 Tm2 65(2) . .
C33_2 C32_2 Tm2 112(3) . .
C55_2 C32_2 Tm2 67(2) . .
C34_2 C33_2 C32_2 125(2) . .
C34_2 C33_2 C58_2 98.5(18) . .
C32_2 C33_2 C58_2 132(2) . .
C33_2 C34_2 C14_2 106.8(18) . .
C33_2 C34_2 C35_2 136(2) . .
C14_2 C34_2 C35_2 109.4(16) . .
C16_2 C35_2 C36_2 124(2) . .
C16_2 C35_2 C34_2 107.5(18) . .
C36_2 C35_2 C34_2 115(2) . .
C37_2 C36_2 C35_2 114(2) . .
C37_2 C36_2 C59_2 119(2) . .
C35_2 C36_2 C59_2 115(2) . .
C36_2 C37_2 C61_2 100(2) . .
C36_2 C37_2 C38_2 129.0(18) . .
C61_2 C37_2 C38_2 124(2) . .
C36_2 C37_2 Tm5 105(2) . .
C61_2 C37_2 Tm5 70.5(19) . .
C38_2 C37_2 Tm5 72.7(16) . .
C39_2 C38_2 C17_2 127(2) . .
C39_2 C38_2 C37_2 113.4(19) . .
C17_2 C38_2 C37_2 112.2(14) . .
C39_2 C38_2 Tm5 63.0(14) . .
C17_2 C38_2 Tm5 104.8(18) . .
C37_2 C38_2 Tm5 75.4(16) . .
C40_2 C39_2 C38_2 117.1(17) . .
C40_2 C39_2 C63_2 117.9(14) . .
C38_2 C39_2 C63_2 116.7(17) . .
C40_2 C39_2 Tm5 91.9(17) . .
C38_2 C39_2 Tm5 84.9(16) . .
C63_2 C39_2 Tm5 64.5(17) . .
C19_2 C40_2 C39_2 118.6(16) . .
C19_2 C40_2 C41_2 120.7(16) . .
C39_2 C40_2 C41_2 116.4(15) . .
C19_2 C40_2 Tm5 105(2) . .
C39_2 C40_2 Tm5 57.8(14) . .
C41_2 C40_2 Tm5 86.4(18) . .
C65_2 C41_2 C42_2 120(2) . .
C65_2 C41_2 C40_2 115.9(17) . .
C42_2 C41_2 C40_2 115.5(19) . .
C41_2 C42_2 C21_2 122(2) . .
C41_2 C42_2 C43_2 101.2(18) . .
C21_2 C42_2 C43_2 127(2) . .
C66_2 C43_2 C44_2 136(2) . .
C66_2 C43_2 C42_2 105.7(17) . .
C44_2 C43_2 C42_2 112(2) . .
C45_2 C44_2 C43_2 106(2) . .
C45_2 C44_2 C23_2 115(2) . .
C43_2 C44_2 C23_2 130(2) . .
C44_2 C45_2 C68_2 121(2) . .
C44_2 C45_2 C46_2 121(2) . .
C68_2 C45_2 C46_2 110.4(17) . .
C47_2 C46_2 C70_2 126(2) . .
C47_2 C46_2 C45_2 123(2) . .
C70_2 C46_2 C45_2 108.9(15) . .
C48_2 C47_2 C46_2 108(2) . .
C48_2 C47_2 C24_2 127(2) . .
C46_2 C47_2 C24_2 115(2) . .
C72_2 C48_2 C47_2 132(2) . .
C72_2 C48_2 C49_2 104.8(17) . .
C47_2 C48_2 C49_2 116.9(19) . .
C72_2 C48_2 Tm1 80.3(19) . .
C47_2 C48_2 Tm1 101(2) . .
C49_2 C48_2 Tm1 57.8(19) . .
C50_2 C49_2 C26_2 122(2) . .
C50_2 C49_2 C48_2 110.1(18) . .
C26_2 C49_2 C48_2 117.8(19) . .
C50_2 C49_2 Tm1 65(2) . .
C26_2 C49_2 Tm1 83.3(19) . .
C48_2 C49_2 Tm1 90(2) . .
C50_2 C49_2 Tm4 82(2) . .
C26_2 C49_2 Tm4 60.6(19) . .
C48_2 C49_2 Tm4 98(2) . .
Tm1 C49_2 Tm4 22.9(9) . .
C50_2 C49_2 Tm7 58(2) . .
C26_2 C49_2 Tm7 89(2) . .
C48_2 C49_2 Tm7 91(2) . .
Tm1 C49_2 Tm7 7.6(3) . .
Tm4 C49_2 Tm7 29.5(10) . .
C49_2 C50_2 C51_2 132(2) . .
C49_2 C50_2 C73_2 109.1(17) . .
C51_2 C50_2 C73_2 112.7(17) . .
C49_2 C50_2 Tm1 81(2) . .
C51_2 C50_2 Tm1 78.6(16) . .
C73_2 C50_2 Tm1 86.1(16) . .
C49_2 C50_2 Tm7 94(3) . .
C51_2 C50_2 Tm7 70.6(16) . .
C73_2 C50_2 Tm7 80.0(16) . .
Tm1 C50_2 Tm7 13.4(4) . .
C49_2 C50_2 Tm4 70(2) . .
C51_2 C50_2 Tm4 77.0(17) . .
C73_2 C50_2 Tm4 104.5(18) . .
Tm1 C50_2 Tm4 19.2(8) . .
Tm7 C50_2 Tm4 30.2(9) . .
C50_2 C51_2 C52_2 122.3(19) . .
C50_2 C51_2 C28_2 111.4(17) . .
C52_2 C51_2 C28_2 113.4(16) . .
C50_2 C51_2 Tm1 66.1(15) . .
C52_2 C51_2 Tm1 87.8(15) . .
C28_2 C51_2 Tm1 80.2(16) . .
C50_2 C51_2 Tm7 75.9(17) . .
C52_2 C51_2 Tm7 73.5(14) . .
C28_2 C51_2 Tm7 85.5(17) . .
Tm1 C51_2 Tm7 14.4(4) . .
C50_2 C51_2 Tm2 97.7(17) . .
C52_2 C51_2 Tm2 58.3(13) . .
C28_2 C51_2 Tm2 79.4(15) . .
Tm1 C51_2 Tm2 34.2(4) . .
Tm7 C51_2 Tm2 22.0(5) . .
C50_2 C51_2 Tm4 74.8(17) . .
C52_2 C51_2 Tm4 98.3(17) . .
C28_2 C51_2 Tm4 60.0(16) . .
Tm1 C51_2 Tm4 20.4(8) . .
Tm7 C51_2 Tm4 29.7(9) . .
Tm2 C51_2 Tm4 40.0(8) . .
C53_2 C52_2 C51_2 123.7(18) . .
C53_2 C52_2 C75_2 108.5(16) . .
C51_2 C52_2 C75_2 119.3(16) . .
C53_2 C52_2 Tm7 87.1(16) . .
C51_2 C52_2 Tm7 72.5(14) . .
C75_2 C52_2 Tm7 82.5(18) . .
C53_2 C52_2 Tm2 61.5(14) . .
C51_2 C52_2 Tm2 91.9(15) . .
C75_2 C52_2 Tm2 87.3(17) . .
Tm7 C52_2 Tm2 26.0(5) . .
C53_2 C52_2 Tm1 94.6(16) . .
C51_2 C52_2 Tm1 61.1(13) . .
C75_2 C52_2 Tm1 88.2(17) . .
Tm7 C52_2 Tm1 11.4(5) . .
Tm2 C52_2 Tm1 35.5(3) . .
C52_2 C53_2 C30_2 121(2) . .
C52_2 C53_2 C54_2 111.0(16) . .
C30_2 C53_2 C54_2 117(2) . .
C52_2 C53_2 Tm2 84.4(16) . .
C30_2 C53_2 Tm2 72(2) . .
C54_2 C53_2 Tm2 80.8(19) . .
C52_2 C53_2 Tm7 62.8(14) . .
C30_2 C53_2 Tm7 82(2) . .
C54_2 C53_2 Tm7 93.4(19) . .
Tm2 C53_2 Tm7 22.0(5) . .
C76_2 C54_2 C55_2 125(2) . .
C76_2 C54_2 C53_2 104.2(17) . .
C55_2 C54_2 C53_2 121(2) . .
C76_2 C54_2 Tm2 89(2) . .
C55_2 C54_2 Tm2 88(2) . .
C53_2 C54_2 Tm2 60.3(16) . .
C54_2 C55_2 C56_2 112.4(18) . .
C54_2 C55_2 C32_2 119(2) . .
C56_2 C55_2 C32_2 124(2) . .
C54_2 C55_2 Tm2 61(2) . .
C56_2 C55_2 Tm2 106(2) . .
C32_2 C55_2 Tm2 83(2) . .
C55_2 C56_2 C78_2 123(2) . .
C55_2 C56_2 C57_2 118.6(19) . .
C78_2 C56_2 C57_2 106.7(16) . .
C58_2 C57_2 C80_2 118.7(19) . .
C58_2 C57_2 C56_2 123.0(16) . .
C80_2 C57_2 C56_2 109.9(16) . .
C57_2 C58_2 C59_2 108.5(17) . .
C57_2 C58_2 C33_2 112(2) . .
C59_2 C58_2 C33_2 131(2) . .
C60_2 C59_2 C58_2 133(2) . .
C60_2 C59_2 C36_2 95.7(16) . .
C58_2 C59_2 C36_2 122.9(19) . .
C59_2 C60_2 C81_2 118(2) . .
C59_2 C60_2 C61_2 117.1(17) . .
C81_2 C60_2 C61_2 118(2) . .
C59_2 C60_2 Tm6 107(2) . .
C81_2 C60_2 Tm6 72(2) . .
C61_2 C60_2 Tm6 67(2) . .
C62_2 C61_2 C37_2 122(2) . .
C62_2 C61_2 C60_2 120(2) . .
C37_2 C61_2 C60_2 106.2(18) . .
C62_2 C61_2 Tm6 62.0(19) . .
C37_2 C61_2 Tm6 97(2) . .
C60_2 C61_2 Tm6 81(2) . .
C62_2 C61_2 Tm5 64(2) . .
C37_2 C61_2 Tm5 80(2) . .
C60_2 C61_2 Tm5 96(2) . .
Tm6 C61_2 Tm5 20.2(8) . .
C63_2 C62_2 C61_2 116(2) . .
C63_2 C62_2 C83_2 109.2(16) . .
C61_2 C62_2 C83_2 124(2) . .
C63_2 C62_2 Tm6 86(2) . .
C61_2 C62_2 Tm6 85(2) . .
C83_2 C62_2 Tm6 66.3(15) . .
C63_2 C62_2 Tm5 67(2) . .
C61_2 C62_2 Tm5 84(2) . .
C83_2 C62_2 Tm5 84.7(16) . .
Tm6 C62_2 Tm5 22.5(9) . .
C64_2 C63_2 C62_2 100.6(16) . .
C64_2 C63_2 C39_2 125.1(17) . .
C62_2 C63_2 C39_2 126.6(19) . .
C64_2 C63_2 Tm5 86.1(19) . .
C62_2 C63_2 Tm5 79(2) . .
C39_2 C63_2 Tm5 78.2(18) . .
C64_2 C63_2 Tm6 79.5(17) . .
C62_2 C63_2 Tm6 61.6(19) . .
C39_2 C63_2 Tm6 98.1(18) . .
Tm5 C63_2 Tm6 20.8(10) . .
C63_2 C64_2 C65_2 112.5(16) . .
C63_2 C64_2 C84_2 123.5(15) . .
C65_2 C64_2 C84_2 115.1(16) . .
C63_2 C64_2 Tm5 61.8(18) . .
C65_2 C64_2 Tm5 93.4(16) . .
C84_2 C64_2 Tm5 86.7(16) . .
C63_2 C64_2 Tm6 70.5(17) . .
C65_2 C64_2 Tm6 107.4(16) . .
C84_2 C64_2 Tm6 67.9(13) . .
Tm5 C64_2 Tm6 20.1(8) . .
C41_2 C65_2 C64_2 131.2(18) . .
C41_2 C65_2 C66_2 94.4(16) . .
C64_2 C65_2 C66_2 123.7(18) . .
C41_2 C65_2 Tm5 85.2(18) . .
C64_2 C65_2 Tm5 58.9(14) . .
C66_2 C65_2 Tm5 103.7(18) . .
C43_2 C66_2 C67_2 116(2) . .
C43_2 C66_2 C65_2 118.0(19) . .
C67_2 C66_2 C65_2 112.4(18) . .
C68_2 C67_2 C66_2 111.9(18) . .
C68_2 C67_2 C85_2 105.9(18) . .
C66_2 C67_2 C85_2 136(2) . .
C67_2 C68_2 C45_2 127(2) . .
C67_2 C68_2 C69_2 123.9(18) . .
C45_2 C68_2 C69_2 101.1(15) . .
C87_2 C69_2 C70_2 119.5(17) . .
C87_2 C69_2 C68_2 118.9(15) . .
C70_2 C69_2 C68_2 114.7(15) . .
C46_2 C70_2 C69_2 103.2(19) . .
C46_2 C70_2 C71_2 117(2) . .
C69_2 C70_2 C71_2 123.7(19) . .
C89_2 C71_2 C72_2 121(2) . .
C89_2 C71_2 C70_2 114.5(17) . .
C72_2 C71_2 C70_2 117.7(19) . .
C48_2 C72_2 C71_2 119(2) . .
C48_2 C72_2 C73_2 112.7(17) . .
C71_2 C72_2 C73_2 119(2) . .
C48_2 C72_2 Tm1 72.7(19) . .
C71_2 C72_2 Tm1 105.6(19) . .
C73_2 C72_2 Tm1 61.5(13) . .
C74_2 C73_2 C72_2 120.4(18) . .
C74_2 C73_2 C50_2 128.2(16) . .
C72_2 C73_2 C50_2 103.1(17) . .
C74_2 C73_2 Tm1 94.3(16) . .
C72_2 C73_2 Tm1 87.9(15) . .
C50_2 C73_2 Tm1 58.6(14) . .
C74_2 C73_2 Tm7 81.5(15) . .
C72_2 C73_2 Tm7 96.4(16) . .
C50_2 C73_2 Tm7 66.1(15) . .
Tm1 C73_2 Tm7 13.0(4) . .
C74_2 C73_2 Tm3 61.9(14) . .
C72_2 C73_2 Tm3 87.3(15) . .
C50_2 C73_2 Tm3 96.3(16) . .
Tm1 C73_2 Tm3 38.8(4) . .
Tm7 C73_2 Tm3 30.4(4) . .
C73_2 C74_2 C75_2 115.5(17) . .
C73_2 C74_2 C90_2 119.5(19) . .
C75_2 C74_2 C90_2 116.1(17) . .
C73_2 C74_2 Tm3 88.2(16) . .
C75_2 C74_2 Tm3 80.7(19) . .
C90_2 C74_2 Tm3 71(2) . .
C73_2 C74_2 Tm7 69.4(15) . .
C75_2 C74_2 Tm7 70.0(18) . .
C90_2 C74_2 Tm7 101(2) . .
Tm3 C74_2 Tm7 30.5(4) . .
C74_2 C75_2 C52_2 121.2(18) . .
C74_2 C75_2 C76_2 125.0(19) . .
C52_2 C75_2 C76_2 103.4(18) . .
C74_2 C75_2 Tm3 67.7(17) . .
C52_2 C75_2 Tm3 94.2(18) . .
C76_2 C75_2 Tm3 79.4(17) . .
C74_2 C75_2 Tm7 81.0(18) . .
C52_2 C75_2 Tm7 63.6(15) . .
C76_2 C75_2 Tm7 93.3(19) . .
Tm3 C75_2 Tm7 31.3(5) . .
C74_2 C75_2 Tm2 101(2) . .
C52_2 C75_2 Tm2 60.0(14) . .
C76_2 C75_2 Tm2 73.2(16) . .
Tm3 C75_2 Tm2 38.6(5) . .
Tm7 C75_2 Tm2 22.8(5) . .
C54_2 C76_2 C77_2 124(2) . .
C54_2 C76_2 C75_2 112.8(18) . .
C77_2 C76_2 C75_2 114(2) . .
C54_2 C76_2 Tm2 61.5(19) . .
C77_2 C76_2 Tm2 103.2(17) . .
C75_2 C76_2 Tm2 75.1(16) . .
C54_2 C76_2 Tm3 97(2) . .
C77_2 C76_2 Tm3 73.3(15) . .
C75_2 C76_2 Tm3 68.1(17) . .
Tm2 C76_2 Tm3 37.8(4) . .
C76_2 C77_2 C91_2 126(2) . .
C76_2 C77_2 C78_2 116.3(17) . .
C91_2 C77_2 C78_2 107.0(17) . .
C76_2 C77_2 Tm3 77.0(15) . .
C91_2 C77_2 Tm3 67.3(14) . .
C78_2 C77_2 Tm3 95.4(18) . .
C56_2 C78_2 C79_2 108.5(19) . .
C56_2 C78_2 C77_2 117.6(15) . .
C79_2 C78_2 C77_2 128(2) . .
C93_2 C79_2 C78_2 118(2) . .
C93_2 C79_2 C80_2 121(2) . .
C78_2 C79_2 C80_2 109.9(17) . .
C81_2 C80_2 C57_2 128.8(19) . .
C81_2 C80_2 C79_2 123.8(18) . .
C57_2 C80_2 C79_2 104.9(16) . .
C80_2 C81_2 C60_2 111(2) . .
C80_2 C81_2 C82_2 115(2) . .
C60_2 C81_2 C82_2 123(2) . .
C80_2 C81_2 Tm6 103(3) . .
C60_2 C81_2 Tm6 78(2) . .
C82_2 C81_2 Tm6 60.4(15) . .
C83_2 C82_2 C94_2 112.7(16) . .
C83_2 C82_2 C81_2 120.1(18) . .
C94_2 C82_2 C81_2 120.7(17) . .
C83_2 C82_2 Tm6 66.3(15) . .
C94_2 C82_2 Tm6 93.6(18) . .
C81_2 C82_2 Tm6 84.6(19) . .
C82_2 C83_2 C84_2 122.1(17) . .
C82_2 C83_2 C62_2 113.8(18) . .
C84_2 C83_2 C62_2 113.5(14) . .
C82_2 C83_2 Tm6 77.3(16) . .
C84_2 C83_2 Tm6 87.5(17) . .
C62_2 C83_2 Tm6 72.1(16) . .
C82_2 C83_2 Tm5 93.5(16) . .
C84_2 C83_2 Tm5 82.4(15) . .
C62_2 C83_2 Tm5 60.4(14) . .
Tm6 C83_2 Tm5 16.9(9) . .
C85_2 C84_2 C83_2 126.8(19) . .
C85_2 C84_2 C64_2 128.4(18) . .
C83_2 C84_2 C64_2 91.6(11) . .
C85_2 C84_2 Tm6 94(2) . .
C83_2 C84_2 Tm6 58.7(14) . .
C64_2 C84_2 Tm6 77.1(14) . .
C85_2 C84_2 Tm5 99(2) . .
C83_2 C84_2 Tm5 68.9(14) . .
C64_2 C84_2 Tm5 60.7(13) . .
Tm6 C84_2 Tm5 17.7(8) . .
C84_2 C85_2 C86_2 112.1(17) . .
C84_2 C85_2 C67_2 101.9(17) . .
C86_2 C85_2 C67_2 141(2) . .
C84_2 C85_2 Tm6 58.1(17) . .
C86_2 C85_2 Tm6 82.9(17) . .
C67_2 C85_2 Tm6 100(2) . .
C94_2 C86_2 C85_2 120.1(17) . .
C94_2 C86_2 C87_2 131.1(18) . .
C85_2 C86_2 C87_2 102.2(15) . .
C88_2 C87_2 C69_2 110.8(16) . .
C88_2 C87_2 C86_2 117.5(17) . .
C69_2 C87_2 C86_2 126.4(16) . .
C89_2 C88_2 C87_2 132(2) . .
C89_2 C88_2 C92_2 101.7(15) . .
C87_2 C88_2 C92_2 117.5(17) . .
C88_2 C89_2 C71_2 119(2) . .
C88_2 C89_2 C90_2 114.9(17) . .
C71_2 C89_2 C90_2 117.3(19) . .
C88_2 C89_2 Tm3 89.4(19) . .
C71_2 C89_2 Tm3 89.8(17) . .
C90_2 C89_2 Tm3 60.7(16) . .
C74_2 C90_2 C89_2 122(2) . .
C74_2 C90_2 C91_2 124.6(19) . .
C89_2 C90_2 C91_2 102.7(17) . .
C74_2 C90_2 Tm3 76(2) . .
C89_2 C90_2 Tm3 85.8(18) . .
C91_2 C90_2 Tm3 77.3(16) . .
C92_2 C91_2 C77_2 128(2) . .
C92_2 C91_2 C90_2 107.3(16) . .
C77_2 C91_2 C90_2 114.2(19) . .
C92_2 C91_2 Tm3 86.9(17) . .
C77_2 C91_2 Tm3 81.9(14) . .
C90_2 C91_2 Tm3 67.1(16) . .
C91_2 C92_2 C93_2 125(2) . .
C91_2 C92_2 C88_2 113.3(16) . .
C93_2 C92_2 C88_2 116.4(17) . .
C91_2 C92_2 Tm3 64.1(15) . .
C93_2 C92_2 Tm3 100(2) . .
C88_2 C92_2 Tm3 83.1(16) . .
C92_2 C93_2 C79_2 112.9(18) . .
C92_2 C93_2 C94_2 131.0(18) . .
C79_2 C93_2 C94_2 113.2(18) . .
C86_2 C94_2 C82_2 124.8(16) . .
C86_2 C94_2 C93_2 105.8(16) . .
C82_2 C94_2 C93_2 124.6(16) . .
C86_2 C94_2 Tm6 90.1(17) . .
C82_2 C94_2 Tm6 55.0(14) . .
C93_2 C94_2 Tm6 110(2) . .
C114 C95 C96 125.6(10) . .
C114 C95 H95A 117.2 . .
C96 C95 H95A 117.2 . .
N4 C96 C95 123.1(11) . .
N4 C96 C97 114.1(10) . .
C95 C96 C97 122.8(10) . .
C98 C97 C96 103.1(10) . .
C98 C97 C115 131.9(11) . .
C96 C97 C115 124.7(10) . .
C97 C98 C99 110.2(11) . .
C97 C98 C117 126.1(12) . .
C99 C98 C117 123.7(10) . .
C100 C99 C98 125.6(10) . .
C100 C99 N4 125.0(9) . .
C98 C99 N4 109.4(9) . .
C99 C100 C101 123.5(10) . .
C99 C100 H10A 118.3 . .
C101 C100 H10A 118.3 . .
N3 C101 C100 127.0(11) . .
N3 C101 C102 110.6(10) . .
C100 C101 C102 122.3(10) . .
C103 C102 C101 104.7(10) . .
C103 C102 C119 132.1(11) . .
C101 C102 C119 123.2(10) . .
C102 C103 C104 109.4(10) . .
C102 C103 C121 127.0(11) . .
C104 C103 C121 123.6(10) . .
C105 C104 N3 122.2(9) . .
C105 C104 C103 127.1(10) . .
N3 C104 C103 110.6(9) . .
C104 C105 C106 126.6(10) . .
C104 C105 H10B 116.7 . .
C106 C105 H10B 116.7 . .
N2 C106 C105 122.7(11) . .
N2 C106 C107 114.2(10) . .
C105 C106 C107 122.9(10) . .
C108 C107 C106 103.6(10) . .
C108 C107 C123 130.7(11) . .
C106 C107 C123 125.5(10) . .
C107 C108 C109 109.4(10) . .
C107 C108 C125 126.2(11) . .
C109 C108 C125 124.4(10) . .
C110 C109 N2 126.5(9) . .
C110 C109 C108 125.4(10) . .
N2 C109 C108 108.1(9) . .
C109 C110 C111 123.1(10) . .
C109 C110 H11A 118.5 . .
C111 C110 H11A 118.5 . .
N1 C111 C110 126.9(10) . .
N1 C111 C112 111.2(9) . .
C110 C111 C112 121.8(10) . .
C113 C112 C111 105.8(10) . .
C113 C112 C127 129.1(11) . .
C111 C112 C127 125.0(9) . .
C112 C113 C114 107.6(10) . .
C112 C113 C129 128.1(10) . .
C114 C113 C129 124.2(9) . .
C95 C114 N1 123.0(10) . .
C95 C114 C113 125.8(10) . .
N1 C114 C113 111.1(9) . .
C97 C115 C116 112.5(9) . .
C97 C115 H11B 109.1 . .
C116 C115 H11B 109.1 . .
C97 C115 H11C 109.1 . .
C116 C115 H11C 109.1 . .
H11B C115 H11C 107.8 . .
C115 C116 H11D 109.5 . .
C115 C116 H11E 109.5 . .
H11D C116 H11E 109.5 . .
C115 C116 H11F 109.5 . .
H11D C116 H11F 109.5 . .
H11E C116 H11F 109.5 . .
C118 C117 C98 112.3(9) . .
C118 C117 H11G 109.1 . .
C98 C117 H11G 109.1 . .
C118 C117 H11H 109.1 . .
C98 C117 H11H 109.1 . .
H11G C117 H11H 107.9 . .
C117 C118 H11I 109.5 . .
C117 C118 H11J 109.5 . .
H11I C118 H11J 109.5 . .
C117 C118 H11K 109.5 . .
H11I C118 H11K 109.5 . .
H11J C118 H11K 109.5 . .
C102 C119 C120 111.5(9) . .
C102 C119 H11L 109.3 . .
C120 C119 H11L 109.3 . .
C102 C119 H11M 109.3 . .
C120 C119 H11M 109.3 . .
H11L C119 H11M 108.0 . .
C119 C120 H12A 109.5 . .
C119 C120 H12B 109.5 . .
H12A C120 H12B 109.5 . .
C119 C120 H12C 109.5 . .
H12A C120 H12C 109.5 . .
H12B C120 H12C 109.5 . .
C122 C121 C103 112.5(9) . .
C122 C121 H12D 109.1 . .
C103 C121 H12D 109.1 . .
C122 C121 H12E 109.1 . .
C103 C121 H12E 109.1 . .
H12D C121 H12E 107.8 . .
C121 C122 H12F 109.5 . .
C121 C122 H12G 109.5 . .
H12F C122 H12G 109.5 . .
C121 C122 H12H 109.5 . .
H12F C122 H12H 109.5 . .
H12G C122 H12H 109.5 . .
C107 C123 C124 111.7(10) . .
C107 C123 H12I 109.3 . .
C124 C123 H12I 109.3 . .
C107 C123 H12J 109.3 . .
C124 C123 H12J 109.3 . .
H12I C123 H12J 107.9 . .
C123 C124 H12K 109.5 . .
C123 C124 H12L 109.5 . .
H12K C124 H12L 109.5 . .
C123 C124 H12M 109.5 . .
H12K C124 H12M 109.5 . .
H12L C124 H12M 109.5 . .
C108 C125 C126 112.4(9) . .
C108 C125 H12N 109.1 . .
C126 C125 H12N 109.1 . .
C108 C125 H12O 109.1 . .
C126 C125 H12O 109.1 . .
H12N C125 H12O 107.8 . .
C125 C126 H12P 109.5 . .
C125 C126 H12Q 109.5 . .
H12P C126 H12Q 109.5 . .
C125 C126 H12R 109.5 . .
H12P C126 H12R 109.5 . .
H12Q C126 H12R 109.5 . .
C128 C127 C112 112.9(10) . .
C128 C127 H12S 109.0 . .
C112 C127 H12S 109.0 . .
C128 C127 H12T 109.0 . .
C112 C127 H12T 109.0 . .
H12S C127 H12T 107.8 . .
C127 C128 H12U 109.5 . .
C127 C128 H12V 109.5 . .
H12U C128 H12V 109.5 . .
C127 C128 H12W 109.5 . .
H12U C128 H12W 109.5 . .
H12V C128 H12W 109.5 . .
C113 C129 C130 113.7(9) . .
C113 C129 H12X 108.8 . .
C130 C129 H12X 108.8 . .
C113 C129 H12Y 108.8 . .
C130 C129 H12Y 108.8 . .
H12X C129 H12Y 107.7 . .
C129 C130 H13A 109.5 . .
C129 C130 H13B 109.5 . .
H13A C130 H13B 109.5 . .
C129 C130 H13C 109.5 . .
H13A C130 H13C 109.5 . .
H13B C130 H13C 109.5 . .
C150 C131 N5 124.7(9) . .
C150 C131 C132 122.6(9) . .
N5 C131 C132 112.4(9) . .
C133 C132 C131 106.2(9) . .
C133 C132 C151 128.9(10) . .
C131 C132 C151 124.3(9) . .
C132 C133 C134 106.1(9) . .
C132 C133 C153 127.4(10) . .
C134 C133 C153 126.5(9) . .
C135 C134 N5 123.1(9) . .
C135 C134 C133 124.6(9) . .
N5 C134 C133 112.3(9) . .
C134 C135 C136 124.6(10) . .
C134 C135 H13D 117.7 . .
C136 C135 H13D 117.7 . .
N8 C136 C135 126.2(10) . .
N8 C136 C137 111.2(9) . .
C135 C136 C137 122.4(9) . .
C138 C137 C136 105.2(9) . .
C138 C137 C155 128.6(10) . .
C136 C137 C155 126.2(9) . .
C137 C138 C139 107.9(9) . .
C137 C138 C157 129.0(11) . .
C139 C138 C157 123.0(10) . .
N8 C139 C140 125.9(10) . .
N8 C139 C138 108.4(9) . .
C140 C139 C138 125.7(10) . .
C139 C140 C141 124.6(10) . .
C139 C140 H14A 117.7 . .
C141 C140 H14A 117.7 . .
C140 C141 N7 125.7(9) . .
C140 C141 C142 124.9(9) . .
N7 C141 C142 109.3(9) . .
C143 C142 C141 107.6(9) . .
C143 C142 C159 126.6(10) . .
C141 C142 C159 125.7(9) . .
C142 C143 C144 106.9(9) . .
C142 C143 C161 130.4(10) . .
C144 C143 C161 122.7(9) . .
N7 C144 C145 126.0(10) . .
N7 C144 C143 109.5(9) . .
C145 C144 C143 124.5(9) . .
C146 C145 C144 124.8(10) . .
C146 C145 H14B 117.6 . .
C144 C145 H14B 117.6 . .
C145 C146 N6 124.4(9) . .
C145 C146 C147 124.6(9) . .
N6 C146 C147 110.8(9) . .
C148 C147 C146 108.0(9) . .
C148 C147 C163 126.9(10) . .
C146 C147 C163 125.0(9) . .
C147 C148 C149 106.0(9) . .
C147 C148 C165 131.3(11) . .
C149 C148 C165 122.7(10) . .
N6 C149 C150 122.3(9) . .
N6 C149 C148 111.6(9) . .
C150 C149 C148 125.9(9) . .
C131 C150 C149 125.2(9) . .
C131 C150 H15A 117.4 . .
C149 C150 H15A 117.4 . .
C152 C151 C132 115.5(9) . .
C152 C151 H15B 108.4 . .
C132 C151 H15B 108.4 . .
C152 C151 H15C 108.4 . .
C132 C151 H15C 108.4 . .
H15B C151 H15C 107.5 . .
C151 C152 H15D 109.5 . .
C151 C152 H15E 109.5 . .
H15D C152 H15E 109.5 . .
C151 C152 H15F 109.5 . .
H15D C152 H15F 109.5 . .
H15E C152 H15F 109.5 . .
C133 C153 C154 112.3(8) . .
C133 C153 H15G 109.1 . .
C154 C153 H15G 109.1 . .
C133 C153 H15H 109.1 . .
C154 C153 H15H 109.1 . .
H15G C153 H15H 107.9 . .
C153 C154 H15I 109.5 . .
C153 C154 H15J 109.5 . .
H15I C154 H15J 109.5 . .
C153 C154 H15K 109.5 . .
H15I C154 H15K 109.5 . .
H15J C154 H15K 109.5 . .
C137 C155 C156 112.8(9) . .
C137 C155 H15L 109.0 . .
C156 C155 H15L 109.0 . .
C137 C155 H15M 109.0 . .
C156 C155 H15M 109.0 . .
H15L C155 H15M 107.8 . .
C155 C156 H15N 109.5 . .
C155 C156 H15O 109.5 . .
H15N C156 H15O 109.5 . .
C155 C156 H15P 109.5 . .
H15N C156 H15P 109.5 . .
H15O C156 H15P 109.5 . .
C158 C157 C138 114.2(10) . .
C158 C157 H15Q 108.7 . .
C138 C157 H15Q 108.7 . .
C158 C157 H15R 108.7 . .
C138 C157 H15R 108.7 . .
H15Q C157 H15R 107.6 . .
C157 C158 H15S 109.5 . .
C157 C158 H15T 109.5 . .
H15S C158 H15T 109.5 . .
C157 C158 H15U 109.5 . .
H15S C158 H15U 109.5 . .
H15T C158 H15U 109.5 . .
C142 C159 C160 112.5(9) . .
C142 C159 H15V 109.1 . .
C160 C159 H15V 109.1 . .
C142 C159 H15W 109.1 . .
C160 C159 H15W 109.1 . .
H15V C159 H15W 107.8 . .
C159 C160 H16A 109.5 . .
C159 C160 H16B 109.5 . .
H16A C160 H16B 109.5 . .
C159 C160 H16C 109.5 . .
H16A C160 H16C 109.5 . .
H16B C160 H16C 109.5 . .
C143 C161 C162 111.3(9) . .
C143 C161 H16D 109.4 . .
C162 C161 H16D 109.4 . .
C143 C161 H16E 109.4 . .
C162 C161 H16E 109.4 . .
H16D C161 H16E 108.0 . .
C161 C162 H16F 109.5 . .
C161 C162 H16G 109.5 . .
H16F C162 H16G 109.5 . .
C161 C162 H16H 109.5 . .
H16F C162 H16H 109.5 . .
H16G C162 H16H 109.5 . .
C164 C163 C147 111.0(9) . .
C164 C163 H16I 109.4 . .
C147 C163 H16I 109.4 . .
C164 C163 H16J 109.4 . .
C147 C163 H16J 109.4 . .
H16I C163 H16J 108.0 . .
C163 C164 H16K 109.5 . .
C163 C164 H16L 109.5 . .
H16K C164 H16L 109.5 . .
C163 C164 H16M 109.5 . .
H16K C164 H16M 109.5 . .
H16L C164 H16M 109.5 . .
C148 C165 C166 114.0(9) . .
C148 C165 H16N 108.7 . .
C166 C165 H16N 108.7 . .
C148 C165 H16O 108.7 . .
C166 C165 H16O 108.7 . .
H16N C165 H16O 107.6 . .
C165 C166 H16P 109.5 . .
C165 C166 H16Q 109.5 . .
H16P C166 H16Q 109.5 . .
C165 C166 H16R 109.5 . .
H16P C166 H16R 109.5 . .
H16Q C166 H16R 109.5 . .
C168 C167 C168 119.0(17) . 2_655
C168 C167 H16S 120.5 . .
C168 C167 H16S 120.5 2_655 .
C169 C168 C167 120.9(13) . .
C169 C168 H16T 119.6 . .
C167 C168 H16T 119.6 . .
C168 C169 C170 119.8(13) . .
C168 C169 H16U 120.1 . .
C170 C169 H16U 120.1 . .
C169 C170 C169 119.6(17) . 2_655
C169 C170 H17A 120.2 . .
C169 C170 H17A 120.2 2_655 .
C172 C171 C172 120(2) . 2_765
C172 C171 H17B 119.9 . .
C172 C171 H17B 119.9 2_765 .
C173 C172 C171 121.9(15) . .
C173 C172 H17C 119.1 . .
C171 C172 H17C 119.1 . .
C172 C173 C174 116.8(13) . .
C172 C173 H17D 121.6 . .
C174 C173 H17D 121.6 . .
C173 C174 C173 122.4(17) . 2_765
C173 C174 H17E 118.8 . .
C173 C174 H17E 118.8 2_765 .
C176 C175 C184 119.4(10) . 2_755
C176 C175 H17F 120.3 . .
C184 C175 H17F 120.3 2_755 .
C175 C176 C184 121.8(13) . .
C175 C176 H17G 119.1 . .
C184 C176 H17G 119.1 . .
C176 C184 C175 118.8(13) . 2_755
C176 C184 H18A 120.6 . .
C175 C184 H18A 120.6 2_755 .
C178 C185 C187 120.0 . .
C178 C185 H18E 120.0 . .
C187 C185 H18E 120.0 . .
C185 C178 C179 120.0 . .
C185 C178 H17H 120.0 . .
C179 C178 H17H 120.0 . .
C180 C179 C178 120.0 . .
C180 C179 H17I 120.0 . .
C178 C179 H17I 120.0 . .
C179 C180 C186 120.0 . .
C179 C180 H18F 120.0 . .
C186 C180 H18F 120.0 . .
C180 C186 C187 120.0 . .
C180 C186 H18G 120.0 . .
C187 C186 H18G 120.0 . .
C186 C187 C185 120.0 . .
C186 C187 H18H 120.0 . .
C185 C187 H18H 120.0 . .
C182 C181 C181 120.6(7) . 2_665
C182 C181 H18C 119.7 . .
C181 C181 H18C 119.7 2_665 .
C181 C182 C183 119.3(13) . .
C181 C182 H18D 120.3 . .
C183 C182 H18D 120.3 . .
C182 C183 C183 120.0(8) . 2_665
C182 C183 H18B 120.0 . .
C183 C183 H18B 120.0 2_665 .

loop_
_geom_bond_atom_site_label_1
_geom_bond_atom_site_label_2
_geom_bond_distance
_geom_bond_site_symmetry_2
Tm1 Tm7 0.593(18) .
Tm1 Tm4 1.06(4) .
Tm1 Tm2 1.582(5) .
Tm1 Tm3 1.777(5) .
Tm1 C50_2 2.21(3) .
Tm1 C51_2 2.37(3) .
Tm1 C49_2 2.40(4) .
Tm1 C75_1 2.43(4) .
Tm1 C52_1 2.470(17) .
Tm1 C74_1 2.48(2) .
Tm1 C73_1 2.498(17) .
Tm1 C28_2 2.56(3) .
Tm2 Tm7 1.08(2) .
Tm2 Tm3 1.775(6) .
Tm2 Tm4 1.95(4) .
Tm2 C53_2 2.11(3) .
Tm2 C30_2 2.16(5) .
Tm2 C77_1 2.32(2) .
Tm2 C76_1 2.33(2) .
Tm2 C54_1 2.34(3) .
Tm2 C52_2 2.39(2) .
Tm2 C54_2 2.40(4) .
Tm2 C78_1 2.45(2) .
Tm3 Tm7 1.414(15) .
Tm3 C88_1 2.28(2) .
Tm3 C92_1 2.30(2) .
Tm3 C89_1 2.36(2) .
Tm3 C90_2 2.37(3) .
Tm3 C91_1 2.41(3) .
Tm3 C74_2 2.42(3) .
Tm3 C90_1 2.46(3) .
Tm3 C91_2 2.51(3) .
Tm3 C75_2 2.58(3) .
Tm4 Tm7 1.43(4) .
Tm4 C27_2 2.31(4) .
Tm4 C26_2 2.36(4) .
Tm4 C28_1 2.48(4) .
Tm4 C28_2 2.49(5) .
Tm4 C51_1 2.50(4) .
Tm4 C30_1 2.51(4) .
Tm4 C10_2 2.54(5) .
Tm4 C52_1 2.54(4) .
Tm4 C53_1 2.55(4) .
Tm5 Tm6 0.92(4) .
Tm5 C40_1 2.14(4) .
Tm5 C39_1 2.15(4) .
Tm5 C63_2 2.24(5) .
Tm5 C62_2 2.39(4) .
Tm5 C39_2 2.43(4) .
Tm5 C63_1 2.52(4) .
Tm5 C41_1 2.53(5) .
Tm5 C64_2 2.54(4) .
Tm5 C38_1 2.57(4) .
Tm5 C19_1 2.57(4) .
Tm5 C61_2 2.64(5) .
Tm6 C64_1 2.14(4) .
Tm6 C83_2 2.17(4) .
Tm6 C63_1 2.18(3) .
Tm6 C62_2 2.25(4) .
Tm6 C82_2 2.31(4) .
Tm6 C65_1 2.35(3) .
Tm6 C39_1 2.40(3) .
Tm6 C84_2 2.53(4) .
Tm6 C84_1 2.53(4) .
Tm6 C61_2 2.54(5) .
Tm6 C62_1 2.54(3) .
Tm7 C75_1 2.38(4) .
Tm7 C51_2 2.38(3) .
Tm7 C52_2 2.39(3) .
Tm7 C50_2 2.45(3) .
Tm7 C74_1 2.48(3) .
Tm7 C76_1 2.56(3) .
Tm7 C73_2 2.64(3) .
Tm7 C75_2 2.65(4) .
Ni1 N4 1.955(7) .
Ni1 N2 1.963(7) .
Ni1 N3 1.966(7) .
Ni1 N1 1.971(7) .
Ni2 N5 1.952(9) .
Ni2 N6 1.960(7) .
Ni2 N7 1.982(8) .
Ni2 N8 2.019(8) .
N1 C111 1.369(14) .
N1 C114 1.403(14) .
N2 C106 1.348(15) .
N2 C109 1.448(14) .
N3 C101 1.368(15) .
N3 C104 1.414(14) .
N4 C96 1.335(15) .
N4 C99 1.436(14) .
N5 C131 1.398(14) .
N5 C134 1.400(13) .
N6 C149 1.395(14) .
N6 C146 1.409(14) .
N7 C144 1.370(13) .
N7 C141 1.383(14) .
N8 C136 1.357(14) .
N8 C139 1.363(14) .
C1_1 C2_1 1.307(19) .
C1_1 C9_1 1.386(15) .
C1_1 C5_1 1.446(16) .
C2_1 C12_1 1.390(15) .
C2_1 C3_1 1.444(16) .
C3_1 C4_1 1.378(14) .
C3_1 C15_1 1.378(14) .
C4_1 C5_1 1.381(14) .
C4_1 C18_1 1.504(14) .
C5_1 C6_1 1.377(15) .
C6_1 C20_1 1.352(12) .
C6_1 C7_1 1.568(14) .
C7_1 C8_1 1.397(14) .
C7_1 C22_1 1.406(18) .
C8_1 C25_1 1.464(15) .
C8_1 C9_1 1.516(14) .
C9_1 C10_1 1.347(15) .
C10_1 C11_1 1.409(17) .
C10_1 C27_1 1.565(14) .
C11_1 C12_1 1.352(15) .
C11_1 C29_1 1.573(15) .
C12_1 C13_1 1.525(14) .
C13_1 C14_1 1.402(14) .
C13_1 C31_1 1.465(15) .
C14_1 C34_1 1.400(19) .
C14_1 C15_1 1.576(14) .
C15_1 C16_1 1.359(12) .
C16_1 C35_1 1.363(12) .
C16_1 C17_1 1.506(13) .
C17_1 C18_1 1.450(10) .
C17_1 C38_1 1.450(10) .
C18_1 C19_1 1.445(10) .
C19_1 C40_1 1.443(10) .
C19_1 C20_1 1.507(14) .
C20_1 C21_1 1.361(12) .
C21_1 C42_1 1.386(14) .
C21_1 C22_1 1.576(14) .
C22_1 C23_1 1.405(14) .
C23_1 C24_1 1.468(15) .
C23_1 C44_1 1.515(14) .
C24_1 C25_1 1.416(17) .
C24_1 C47_1 1.473(15) .
C25_1 C26_1 1.469(15) .
C26_1 C49_1 1.409(15) .
C26_1 C27_1 1.426(14) .
C27_1 C28_1 1.441(13) .
C28_1 C29_1 1.446(13) .
C28_1 C51_1 1.448(19) .
C29_1 C30_1 1.434(15) .
C30_1 C53_1 1.417(15) .
C30_1 C31_1 1.471(16) .
C31_1 C32_1 1.430(17) .
C32_1 C33_1 1.467(15) .
C32_1 C55_1 1.468(16) .
C33_1 C34_1 1.407(14) .
C33_1 C58_1 1.517(14) .
C34_1 C35_1 1.570(14) .
C35_1 C36_1 1.381(15) .
C36_1 C37_1 1.385(14) .
C36_1 C59_1 1.447(15) .
C37_1 C61_1 1.383(14) .
C37_1 C38_1 1.507(14) .
C38_1 C39_1 1.446(10) .
C39_1 C40_1 1.454(10) .
C39_1 C63_1 1.508(14) .
C40_1 C41_1 1.508(14) .
C41_1 C65_1 1.381(14) .
C41_1 C42_1 1.383(14) .
C42_1 C43_1 1.441(15) .
C43_1 C66_1 1.306(19) .
C43_1 C44_1 1.386(15) .
C44_1 C45_1 1.351(15) .
C45_1 C68_1 1.415(17) .
C45_1 C46_1 1.573(15) .
C46_1 C47_1 1.432(15) .
C46_1 C70_1 1.454(13) .
C47_1 C48_1 1.410(15) .
C48_1 C72_1 1.351(15) .
C48_1 C49_1 1.525(19) .
C49_1 C50_1 1.347(16) .
C50_1 C51_1 1.395(12) .
C50_1 C73_1 1.496(16) .
C51_1 C52_1 1.394(12) .
C52_1 C53_1 1.353(15) .
C52_1 C75_1 1.496(16) .
C53_1 C54_1 1.524(19) .
C54_1 C76_1 1.352(15) .
C54_1 C55_1 1.416(16) .
C55_1 C56_1 1.439(14) .
C56_1 C78_1 1.456(13) .
C56_1 C57_1 1.579(14) .
C57_1 C58_1 1.355(15) .
C57_1 C80_1 1.422(17) .
C58_1 C59_1 1.387(15) .
C59_1 C60_1 1.308(19) .
C60_1 C81_1 1.388(15) .
C60_1 C61_1 1.452(16) .
C61_1 C62_1 1.380(15) .
C62_1 C63_1 1.357(12) .
C62_1 C83_1 1.569(14) .
C63_1 C64_1 1.361(12) .
C64_1 C65_1 1.382(15) .
C64_1 C84_1 1.571(14) .
C65_1 C66_1 1.446(15) .
C66_1 C67_1 1.380(15) .
C67_1 C68_1 1.345(15) .
C67_1 C85_1 1.521(14) .
C68_1 C69_1 1.570(15) .
C69_1 C87_1 1.435(15) .
C69_1 C70_1 1.446(13) .
C70_1 C71_1 1.453(19) .
C71_1 C72_1 1.390(12) .
C71_1 C89_1 1.393(12) .
C72_1 C73_1 1.501(15) .
C73_1 C74_1 1.371(16) .
C74_1 C75_1 1.370(16) .
C74_1 C90_1 1.373(16) .
C75_1 C76_1 1.499(16) .
C76_1 C77_1 1.396(12) .
C77_1 C91_1 1.396(12) .
C77_1 C78_1 1.47(2) .
C78_1 C79_1 1.456(13) .
C79_1 C93_1 1.438(14) .
C79_1 C80_1 1.577(14) .
C80_1 C81_1 1.356(15) .
C81_1 C82_1 1.520(14) .
C82_1 C83_1 1.401(14) .
C82_1 C94_1 1.465(15) .
C83_1 C84_1 1.408(19) .
C84_1 C85_1 1.400(14) .
C85_1 C86_1 1.467(15) .
C86_1 C94_1 1.423(17) .
C86_1 C87_1 1.469(15) .
C87_1 C88_1 1.418(16) .
C88_1 C89_1 1.358(16) .
C88_1 C92_1 1.536(19) .
C89_1 C90_1 1.500(16) .
C90_1 C91_1 1.500(16) .
C91_1 C92_1 1.349(15) .
C92_1 C93_1 1.419(16) .
C93_1 C94_1 1.473(16) .
C1_2 C2_2 1.31(2) .
C1_2 C9_2 1.389(15) .
C1_2 C5_2 1.445(16) .
C2_2 C12_2 1.383(15) .
C2_2 C3_2 1.445(16) .
C3_2 C4_2 1.376(14) .
C3_2 C15_2 1.376(15) .
C4_2 C5_2 1.378(14) .
C4_2 C18_2 1.508(14) .
C5_2 C6_2 1.376(15) .
C6_2 C20_2 1.358(12) .
C6_2 C7_2 1.572(14) .
C7_2 C8_2 1.406(14) .
C7_2 C22_2 1.408(19) .
C8_2 C25_2 1.467(15) .
C8_2 C9_2 1.519(14) .
C9_2 C10_2 1.353(15) .
C10_2 C11_2 1.416(17) .
C10_2 C27_2 1.568(15) .
C11_2 C12_2 1.351(15) .
C11_2 C29_2 1.572(15) .
C12_2 C13_2 1.524(14) .
C13_2 C14_2 1.402(14) .
C13_2 C31_2 1.466(15) .
C14_2 C34_2 1.408(19) .
C14_2 C15_2 1.571(14) .
C15_2 C16_2 1.358(12) .
C16_2 C35_2 1.357(12) .
C16_2 C17_2 1.506(14) .
C17_2 C18_2 1.447(10) .
C17_2 C38_2 1.450(10) .
C18_2 C19_2 1.448(10) .
C19_2 C40_2 1.446(10) .
C19_2 C20_2 1.511(14) .
C20_2 C21_2 1.358(12) .
C21_2 C42_2 1.380(15) .
C21_2 C22_2 1.574(14) .
C22_2 C23_2 1.402(14) .
C23_2 C24_2 1.466(15) .
C23_2 C44_2 1.517(14) .
C24_2 C25_2 1.425(18) .
C24_2 C47_2 1.471(16) .
C25_2 C26_2 1.476(16) .
C26_2 C49_2 1.418(16) .
C26_2 C27_2 1.434(15) .
C27_2 C28_2 1.450(13) .
C28_2 C29_2 1.451(13) .
C28_2 C51_2 1.45(2) .
C29_2 C30_2 1.433(15) .
C30_2 C53_2 1.416(16) .
C30_2 C31_2 1.474(16) .
C31_2 C32_2 1.430(18) .
C32_2 C33_2 1.471(15) .
C32_2 C55_2 1.475(16) .
C33_2 C34_2 1.405(14) .
C33_2 C58_2 1.522(14) .
C34_2 C35_2 1.572(14) .
C35_2 C36_2 1.381(15) .
C36_2 C37_2 1.380(14) .
C36_2 C59_2 1.448(16) .
C37_2 C61_2 1.381(14) .
C37_2 C38_2 1.508(14) .
C38_2 C39_2 1.448(10) .
C39_2 C40_2 1.447(10) .
C39_2 C63_2 1.505(14) .
C40_2 C41_2 1.508(14) .
C41_2 C65_2 1.378(14) .
C41_2 C42_2 1.380(14) .
C42_2 C43_2 1.447(16) .
C43_2 C66_2 1.309(19) .
C43_2 C44_2 1.385(15) .
C44_2 C45_2 1.351(15) .
C45_2 C68_2 1.418(17) .
C45_2 C46_2 1.570(15) .
C46_2 C47_2 1.432(15) .
C46_2 C70_2 1.448(13) .
C47_2 C48_2 1.411(16) .
C48_2 C72_2 1.351(16) .
C48_2 C49_2 1.53(2) .
C49_2 C50_2 1.353(16) .
C50_2 C51_2 1.394(12) .
C50_2 C73_2 1.495(16) .
C51_2 C52_2 1.397(13) .
C52_2 C53_2 1.350(16) .
C52_2 C75_2 1.493(16) .
C53_2 C54_2 1.53(2) .
C54_2 C76_2 1.352(16) .
C54_2 C55_2 1.415(16) .
C55_2 C56_2 1.436(15) .
C56_2 C78_2 1.450(13) .
C56_2 C57_2 1.571(15) .
C57_2 C58_2 1.354(15) .
C57_2 C80_2 1.416(17) .
C58_2 C59_2 1.390(15) .
C59_2 C60_2 1.310(19) .
C60_2 C81_2 1.387(15) .
C60_2 C61_2 1.450(16) .
C61_2 C62_2 1.377(15) .
C62_2 C63_2 1.356(12) .
C62_2 C83_2 1.571(14) .
C63_2 C64_2 1.355(12) .
C64_2 C65_2 1.378(15) .
C64_2 C84_2 1.570(14) .
C65_2 C66_2 1.448(16) .
C66_2 C67_2 1.385(15) .
C67_2 C68_2 1.353(15) .
C67_2 C85_2 1.523(14) .
C68_2 C69_2 1.572(15) .
C69_2 C87_2 1.433(14) .
C69_2 C70_2 1.450(13) .
C70_2 C71_2 1.45(2) .
C71_2 C89_2 1.388(13) .
C71_2 C72_2 1.389(12) .
C72_2 C73_2 1.492(16) .
C73_2 C74_2 1.367(16) .
C74_2 C75_2 1.370(16) .
C74_2 C90_2 1.370(16) .
C75_2 C76_2 1.497(16) .
C76_2 C77_2 1.394(12) .
C77_2 C91_2 1.394(12) .
C77_2 C78_2 1.46(2) .
C78_2 C79_2 1.451(13) .
C79_2 C93_2 1.430(15) .
C79_2 C80_2 1.568(15) .
C80_2 C81_2 1.350(15) .
C81_2 C82_2 1.522(14) .
C82_2 C83_2 1.403(14) .
C82_2 C94_2 1.464(15) .
C83_2 C84_2 1.407(19) .
C84_2 C85_2 1.405(15) .
C85_2 C86_2 1.467(15) .
C86_2 C94_2 1.424(17) .
C86_2 C87_2 1.470(16) .
C87_2 C88_2 1.412(16) .
C88_2 C89_2 1.351(16) .
C88_2 C92_2 1.53(2) .
C89_2 C90_2 1.497(16) .
C90_2 C91_2 1.497(16) .
C91_2 C92_2 1.350(16) .
C92_2 C93_2 1.413(16) .
C93_2 C94_2 1.472(16) .
C95 C114 1.346(15) .
C95 C96 1.435(17) .
C95 H95A 0.9500 .
C96 C97 1.480(16) .
C97 C98 1.340(14) .
C97 C115 1.513(16) .
C98 C99 1.424(15) .
C98 C117 1.541(16) .
C99 C100 1.338(15) .
C100 C101 1.408(17) .
C100 H10A 0.9500 .
C101 C102 1.505(16) .
C102 C103 1.347(13) .
C102 C119 1.509(16) .
C103 C104 1.418(15) .
C103 C121 1.534(15) .
C104 C105 1.339(16) .
C105 C106 1.416(17) .
C105 H10B 0.9500 .
C106 C107 1.472(15) .
C107 C108 1.381(14) .
C107 C123 1.489(16) .
C108 C109 1.460(15) .
C108 C125 1.521(16) .
C109 C110 1.346(16) .
C110 C111 1.390(16) .
C110 H11A 0.9500 .
C111 C112 1.463(15) .
C112 C113 1.359(13) .
C112 C127 1.545(15) .
C113 C114 1.421(14) .
C113 C129 1.512(15) .
C115 C116 1.547(16) .
C115 H11B 0.9900 .
C115 H11C 0.9900 .
C116 H11D 0.9800 .
C116 H11E 0.9800 .
C116 H11F 0.9800 .
C117 C118 1.537(16) .
C117 H11G 0.9900 .
C117 H11H 0.9900 .
C118 H11I 0.9800 .
C118 H11J 0.9800 .
C118 H11K 0.9800 .
C119 C120 1.560(15) .
C119 H11L 0.9900 .
C119 H11M 0.9900 .
C120 H12A 0.9800 .
C120 H12B 0.9800 .
C120 H12C 0.9800 .
C121 C122 1.530(15) .
C121 H12D 0.9900 .
C121 H12E 0.9900 .
C122 H12F 0.9800 .
C122 H12G 0.9800 .
C122 H12H 0.9800 .
C123 C124 1.545(16) .
C123 H12I 0.9900 .
C123 H12J 0.9900 .
C124 H12K 0.9800 .
C124 H12L 0.9800 .
C124 H12M 0.9800 .
C125 C126 1.546(15) .
C125 H12N 0.9900 .
C125 H12O 0.9900 .
C126 H12P 0.9800 .
C126 H12Q 0.9800 .
C126 H12R 0.9800 .
C127 C128 1.500(16) .
C127 H12S 0.9900 .
C127 H12T 0.9900 .
C128 H12U 0.9800 .
C128 H12V 0.9800 .
C128 H12W 0.9800 .
C129 C130 1.554(15) .
C129 H12X 0.9900 .
C129 H12Y 0.9900 .
C130 H13A 0.9800 .
C130 H13B 0.9800 .
C130 H13C 0.9800 .
C131 C150 1.372(15) .
C131 C132 1.455(15) .
C132 C133 1.382(15) .
C132 C151 1.501(15) .
C133 C134 1.456(14) .
C133 C153 1.506(14) .
C134 C135 1.392(16) .
C135 C136 1.403(16) .
C135 H13D 0.9500 .
C136 C137 1.446(14) .
C137 C138 1.362(13) .
C137 C155 1.501(14) .
C138 C139 1.465(14) .
C138 C157 1.527(15) .
C139 C140 1.365(15) .
C140 C141 1.367(16) .
C140 H14A 0.9500 .
C141 C142 1.458(14) .
C142 C143 1.338(14) .
C142 C159 1.514(15) .
C143 C144 1.470(15) .
C143 C161 1.534(15) .
C144 C145 1.376(15) .
C145 C146 1.352(15) .
C145 H14B 0.9500 .
C146 C147 1.449(14) .
C147 C148 1.350(12) .
C147 C163 1.538(14) .
C148 C149 1.467(14) .
C148 C165 1.476(15) .
C149 C150 1.401(15) .
C150 H15A 0.9500 .
C151 C152 1.492(14) .
C151 H15B 0.9900 .
C151 H15C 0.9900 .
C152 H15D 0.9800 .
C152 H15E 0.9800 .
C152 H15F 0.9800 .
C153 C154 1.552(14) .
C153 H15G 0.9900 .
C153 H15H 0.9900 .
C154 H15I 0.9800 .
C154 H15J 0.9800 .
C154 H15K 0.9800 .
C155 C156 1.543(15) .
C155 H15L 0.9900 .
C155 H15M 0.9900 .
C156 H15N 0.9800 .
C156 H15O 0.9800 .
C156 H15P 0.9800 .
C157 C158 1.503(15) .
C157 H15Q 0.9900 .
C157 H15R 0.9900 .
C158 H15S 0.9800 .
C158 H15T 0.9800 .
C158 H15U 0.9800 .
C159 C160 1.540(15) .
C159 H15V 0.9900 .
C159 H15W 0.9900 .
C160 H16A 0.9800 .
C160 H16B 0.9800 .
C160 H16C 0.9800 .
C161 C162 1.561(15) .
C161 H16D 0.9900 .
C161 H16E 0.9900 .
C162 H16F 0.9800 .
C162 H16G 0.9800 .
C162 H16H 0.9800 .
C163 C164 1.524(15) .
C163 H16I 0.9900 .
C163 H16J 0.9900 .
C164 H16K 0.9800 .
C164 H16L 0.9800 .
C164 H16M 0.9800 .
C165 C166 1.523(15) .
C165 H16N 0.9900 .
C165 H16O 0.9900 .
C166 H16P 0.9800 .
C166 H16Q 0.9800 .
C166 H16R 0.9800 .
C167 C168 1.381(15) .
C167 C168 1.382(15) 2_655
C167 H16S 0.9500 .
C168 C169 1.315(16) .
C168 H16T 0.9500 .
C169 C170 1.387(15) .
C169 H16U 0.9500 .
C170 C169 1.387(15) 2_655
C170 H17A 0.9500 .
C171 C172 1.352(16) .
C171 C172 1.352(16) 2_765
C171 H17B 0.9500 .
C172 C173 1.351(17) .
C172 H17C 0.9500 .
C173 C174 1.392(15) .
C173 H17D 0.9500 .
C174 C173 1.392(15) 2_765
C174 H17E 0.9500 .
C175 C176 1.348(18) .
C175 C184 1.419(18) 2_755
C175 H17F 0.9500 .
C176 C184 1.377(15) .
C176 H17G 0.9500 .
C184 C175 1.419(18) 2_755
C184 H18A 0.9500 .
C185 C178 1.3900 .
C185 C187 1.3900 .
C185 H18E 0.9500 .
C178 C179 1.3900 .
C178 H17H 0.9500 .
C179 C180 1.3900 .
C179 H17I 0.9500 .
C180 C186 1.3900 .
C180 H18F 0.9500 .
C186 C187 1.3900 .
C186 H18G 0.9500 .
C187 H18H 0.9500 .
C181 C182 1.340(14) .
C181 C181 1.378(13) 2_665
C181 H18C 0.9500 .
C182 C183 1.354(15) .
C182 H18D 0.9500 .
C183 C183 1.388(19) 2_665
C183 H18B 0.9500 .
